data_7113944
loop_
_publ_author_name
'Keith Searles'
'Karlijn Keijzer'
'Chun-Hsing Chen'
'Mu-Hyun Baik'
'Daniel J. Mindiola'

_publ_section_title
;
 Binary role of an ylide in formation of a terminal methylidene complex of
 niobium
;
_journal_name_full Chem.Commun.
_journal_page_first 6267
_journal_paper_doi 10.1039/C4CC01404A
_journal_volume 50
_journal_year 2014
_chemical_absolute_configuration unk
_chemical_formula_moiety 'C110.00 H104.50 Nb1 O3 P1'
_chemical_formula_sum 'C110 H104.5 Nb O3 P'
_chemical_formula_weight 1598.43
_space_group_IT_number 4
_symmetry_cell_setting monoclinic
_symmetry_space_group_name_Hall 'P 2yb'
_symmetry_space_group_name_H-M 'P 1 21 1'
_atom_sites_solution_hydrogens difmap
_atom_sites_solution_primary other
_audit_creation_date 13-05-15
_audit_creation_method CRYSTALS_ver_14.40
_cell_angle_alpha 90
_cell_angle_beta 102.424(5)
_cell_angle_gamma 90
_cell_formula_units_Z 4
_cell_length_a 14.8662(16)
_cell_length_b 39.237(4)
_cell_length_c 15.5681(16)
_cell_measurement_reflns_used 9235
_cell_measurement_temperature 150
_cell_measurement_theta_max 25
_cell_measurement_theta_min 3
_cell_volume 8868.3(16)
_computing_cell_refinement 'Apex2 (Bruker AXS, 2006)'
_computing_data_collection 'Apex2 (Bruker AXS, 2006)'
_computing_data_reduction 'Apex2 (Bruker AXS, 2006)'
_computing_molecular_graphics 'CAMERON (Watkin et al., 1996)'
_computing_publication_material 'CRYSTALS (Betteridge et al., 2003)'
_computing_structure_refinement 'CRYSTALS (Betteridge et al., 2003)'
_computing_structure_solution 'Superflip (Palatinus & Chapuis, 2007)'
_diffrn_ambient_temperature 150
_diffrn_measured_fraction_theta_full 0.988
_diffrn_measured_fraction_theta_max 0.988
_diffrn_measurement_device Area
_diffrn_measurement_device_type 'Bruker Kappa Apex2'
_diffrn_measurement_method '\f & \w scans'
_diffrn_radiation_monochromator graphite
_diffrn_radiation_type 'Mo K\a'
_diffrn_radiation_wavelength 0.71073
_diffrn_reflns_av_R_equivalents 0.030
_diffrn_reflns_limit_h_max 9
_diffrn_reflns_limit_h_min -17
_diffrn_reflns_limit_k_max 43
_diffrn_reflns_limit_k_min -46
_diffrn_reflns_limit_l_max 18
_diffrn_reflns_limit_l_min -16
_diffrn_reflns_number 58726
_diffrn_reflns_theta_full 25.162
_diffrn_reflns_theta_max 25.162
_diffrn_reflns_theta_min 1.038
_diffrn_standards_number 0
_exptl_absorpt_coefficient_mu 0.206
_exptl_absorpt_correction_T_max 0.98
_exptl_absorpt_correction_T_min 0.94
_exptl_absorpt_correction_type numerical
_exptl_absorpt_process_details
; 
 Analytical Absorption (De Meulenaer & Tompa, 1965) 
;
_exptl_crystal_colour yellow
_exptl_crystal_density_diffrn 1.197
_exptl_crystal_density_method 'not measured'
_exptl_crystal_description plate
_exptl_crystal_F_000 3378.000
_exptl_crystal_size_max 0.462
_exptl_crystal_size_mid 0.309
_exptl_crystal_size_min 0.102
_refine_diff_density_max 0.65
_refine_diff_density_min -0.57
_refine_ls_extinction_method None
_refine_ls_goodness_of_fit_ref 0.9776
_refine_ls_hydrogen_treatment constr
_refine_ls_matrix_type full
_refine_ls_number_parameters 1984
_refine_ls_number_reflns 27007
_refine_ls_number_restraints 363
_refine_ls_R_factor_all 0.0551
_refine_ls_R_factor_gt 0.0479
_refine_ls_shift/su_max 0.0236343
_refine_ls_shift/su_mean 0.0014162
_refine_ls_structure_factor_coef Fsqd
_refine_ls_weighting_details
;
 Method= Modified Sheldrick 
 w=1/[\s^2^(F^2^) + ( 0.06P)^2^ +10.90P] 
 ,where P=(max(Fo^2^,0) + 2Fc^2^)/3 
;
_refine_ls_weighting_scheme calc
_refine_ls_wR_factor_all 0.1235
_refine_ls_wR_factor_gt 0.1190
_refine_ls_wR_factor_ref 0.1235
_reflns_limit_h_max 17
_reflns_limit_h_min -17
_reflns_limit_k_max 43
_reflns_limit_k_min -46
_reflns_limit_l_max 18
_reflns_limit_l_min 0
_reflns_number_gt 23424
_reflns_number_total 27140
_reflns_threshold_expression I>2.0\s(I)
_oxford_diffrn_Wilson_B_factor 2.02
_oxford_diffrn_Wilson_scale 272.27
_oxford_refine_ls_r_factor_ref 0.0551
_oxford_refine_ls_scale 0.064058(7)
_oxford_reflns_number_all 27007
_oxford_reflns_threshold_expression_ref I>0.0\s(I)
_oxford_structure_analysis_title '13032 in P2(1)'
_cod_data_source_file c4cc01404a2.cif
_cod_data_source_block 13032
_cod_depositor_comments
;
The following automatic conversions were performed:

'_atom_sites_solution_primary' value 'Other' changed to 'other'
according to the built-in table from CIF Core dictionary named
'cif_core.dic' version 2.4.1 from 2010-06-29.

Automatic conversion script
Id: cif_fix_values 2281 2013-09-26 08:29:07Z andrius 
;
_cod_original_sg_symbol_H-M 'P 21 '
_cod_original_formula_sum 'C110.00 H104.50 Nb1 O3 P1'
_cod_database_code 7113944

loop_
_symmetry_equiv_pos_as_xyz
x,y,z
-x,y+1/2,-z

loop_
_atom_site_label
_atom_site_type_symbol
_atom_site_fract_x
_atom_site_fract_y
_atom_site_fract_z
_atom_site_U_iso_or_equiv
_atom_site_occupancy
_atom_site_adp_type
_atom_site_refinement_flags_posn
_atom_site_refinement_flags_adp
_atom_site_refinement_flags_occupancy
_atom_site_disorder_assembly
_atom_site_disorder_group
Nb1 Nb 0.59050(2) 0.672125(19) 0.46482(2) 0.0191 1.0000 Uani . . . . .
Nb2 Nb 0.88398(2) 0.549060(18) 0.03451(2) 0.0204 1.0000 Uani . . . . .
P1 P 0.51457(7) 0.72555(3) 0.27892(7) 0.0225 1.0000 Uani . . . . .
P2 P 0.96248(8) 0.49591(3) 0.22158(7) 0.0260 1.0000 Uani D . . . .
O1 O 0.6464(2) 0.71141(8) 0.53037(19) 0.0254 1.0000 Uani . . . . .
O2 O 0.49731(18) 0.63641(7) 0.43205(19) 0.0221 1.0000 Uani . . . . .
O3 O 0.6760(2) 0.65749(8) 0.41613(19) 0.0275 1.0000 Uani . . . . .
O4 O 0.97879(19) 0.58389(8) 0.06541(19) 0.0228 1.0000 Uani . . . . .
O5 O 0.8266(2) 0.50928(8) -0.02946(19) 0.0286 1.0000 Uani . . . . .
O6 O 0.7996(2) 0.56401(8) 0.0839(2) 0.0296 1.0000 Uani . . . . .
C1 C 0.6895(3) 0.73070(11) 0.5998(3) 0.0236 1.0000 Uani . . . . .
C2 C 0.6376(3) 0.74857(12) 0.6494(3) 0.0255 1.0000 Uani . . . . .
C3 C 0.6839(3) 0.77131(12) 0.7138(3) 0.0318 1.0000 Uani . . . . .
C4 C 0.7784(3) 0.77591(12) 0.7309(3) 0.0309 1.0000 Uani . . . . .
C5 C 0.8281(3) 0.75645(13) 0.6833(3) 0.0307 1.0000 Uani . . . . .
C6 C 0.7856(3) 0.73344(12) 0.6181(3) 0.0269 1.0000 Uani . . . . .
C7 C 0.8297(4) 0.80151(14) 0.7985(3) 0.0397 1.0000 Uani . . . . .
C8 C 0.7650(5) 0.81875(18) 0.8490(4) 0.0669 1.0000 Uani . . . . .
C9 C 0.8773(4) 0.82765(17) 0.7524(4) 0.0603 1.0000 Uani . . . . .
C10 C 0.9018(5) 0.78247(18) 0.8674(4) 0.0628 1.0000 Uani . . . . .
C11 C 0.5342(3) 0.74404(13) 0.6339(3) 0.0320 1.0000 Uani . . . . .
C12 C 0.5034(3) 0.74068(14) 0.7214(3) 0.0402 1.0000 Uani . . . . .
C13 C 0.5052(4) 0.70876(16) 0.7611(4) 0.0452 1.0000 Uani . . . . .
C14 C 0.4797(5) 0.7043(2) 0.8395(4) 0.0679 1.0000 Uani . . . . .
C15 C 0.4518(5) 0.7319(2) 0.8813(5) 0.0740 1.0000 Uani . . . . .
C16 C 0.4496(5) 0.7638(3) 0.8440(5) 0.0857 1.0000 Uani . . . . .
C17 C 0.4755(5) 0.76828(18) 0.7639(4) 0.0668 1.0000 Uani . . . . .
C18 C 0.4783(4) 0.76944(14) 0.5689(4) 0.0382 1.0000 Uani . . . . .
C19 C 0.3845(4) 0.76805(19) 0.5501(4) 0.0597 1.0000 Uani . . . . .
C20 C 0.3312(5) 0.7892(2) 0.4902(5) 0.0801 1.0000 Uani . . . . .
C21 C 0.3733(5) 0.8129(2) 0.4448(5) 0.0741 1.0000 Uani . . . . .
C22 C 0.4671(5) 0.81459(17) 0.4607(5) 0.0663 1.0000 Uani . . . . .
C23 C 0.5197(4) 0.79255(14) 0.5247(4) 0.0466 1.0000 Uani . . . . .
C24 C 0.8431(3) 0.70978(12) 0.5738(3) 0.0268 1.0000 Uani . . . . .
C25 C 0.9299(3) 0.72725(13) 0.5598(3) 0.0318 1.0000 Uani . . . . .
C26 C 0.9216(5) 0.75824(16) 0.5140(4) 0.0580 1.0000 Uani . . . . .
C27 C 1.0009(6) 0.7747(2) 0.5025(6) 0.0849 1.0000 Uani . . . . .
C28 C 1.0860(6) 0.7608(2) 0.5297(7) 0.0957 1.0000 Uani . . . . .
C29 C 1.0939(4) 0.7311(2) 0.5744(6) 0.0767 1.0000 Uani . . . . .
C30 C 1.0176(4) 0.71481(16) 0.5892(4) 0.0527 1.0000 Uani . . . . .
C31 C 0.8629(3) 0.67591(12) 0.6228(3) 0.0265 1.0000 Uani . . . . .
C32 C 0.8952(3) 0.67498(15) 0.7136(3) 0.0367 1.0000 Uani . . . . .
C33 C 0.9193(4) 0.64466(16) 0.7571(4) 0.0481 1.0000 Uani . . . . .
C34 C 0.9075(4) 0.61427(15) 0.7099(4) 0.0468 1.0000 Uani . . . . .
C35 C 0.8731(3) 0.61479(14) 0.6210(3) 0.0384 1.0000 Uani . . . . .
C36 C 0.8515(3) 0.64527(12) 0.5762(3) 0.0269 1.0000 Uani . . . . .
C37 C 0.4585(3) 0.60789(11) 0.4569(3) 0.0196 1.0000 Uani . . . . .
C38 C 0.4997(3) 0.57576(11) 0.4531(3) 0.0210 1.0000 Uani . . . . .
C39 C 0.4556(3) 0.54721(13) 0.4763(3) 0.0247 1.0000 Uani . . . . .
C40 C 0.3746(2) 0.54871(10) 0.5050(2) 0.0268 1.0000 Uani D . . . .
C41 C 0.3362(3) 0.58089(12) 0.5112(3) 0.0239 1.0000 Uani . . . . .
C42 C 0.3764(3) 0.61057(12) 0.4866(3) 0.0238 1.0000 Uani . . . . .
C43 C 0.3246(4) 0.51702(11) 0.5316(4) 0.0339 0.69(3) Uani D . P 1 3
C44 C 0.3627(7) 0.48435(15) 0.5001(7) 0.0526 0.69(3) Uani D U P 1 3
C45 C 0.3421(11) 0.5163(2) 0.6331(5) 0.0552 0.69(3) Uani D U P 1 3
C46 C 0.2208(4) 0.5193(2) 0.4946(11) 0.0521 0.69(3) Uani D . P 1 3
C47 C 0.5889(3) 0.57250(11) 0.4196(3) 0.0216 1.0000 Uani . . . . .
C48 C 0.6514(3) 0.54502(12) 0.4706(3) 0.0253 1.0000 Uani . . . . .
C49 C 0.6868(3) 0.55007(16) 0.5598(3) 0.0390 1.0000 Uani . . . . .
C50 C 0.7439(4) 0.52523(15) 0.6085(4) 0.0451 1.0000 Uani . . . . .
C51 C 0.7653(3) 0.49619(15) 0.5697(4) 0.0442 1.0000 Uani . . . . .
C52 C 0.7313(4) 0.49138(14) 0.4808(4) 0.0442 1.0000 Uani . . . . .
C53 C 0.6741(3) 0.51568(12) 0.4320(3) 0.0322 1.0000 Uani . . . . .
C54 C 0.5717(3) 0.56686(11) 0.3206(3) 0.0250 1.0000 Uani . . . . .
C55 C 0.6400(3) 0.57603(13) 0.2768(3) 0.0344 1.0000 Uani . . . . .
C56 C 0.6304(4) 0.56832(14) 0.1875(4) 0.0417 1.0000 Uani . . . . .
C57 C 0.5526(4) 0.55215(15) 0.1423(3) 0.0423 1.0000 Uani . . . . .
C58 C 0.4838(4) 0.54380(14) 0.1842(3) 0.0434 1.0000 Uani . . . . .
C59 C 0.4936(3) 0.55107(14) 0.2734(3) 0.0312 1.0000 Uani . . . . .
C60 C 0.3359(3) 0.64581(11) 0.4968(3) 0.0257 1.0000 Uani . . . . .
C61 C 0.2741(3) 0.64630(12) 0.5628(3) 0.0275 1.0000 Uani . . . . .
C62 C 0.1820(3) 0.63676(13) 0.5405(3) 0.0366 1.0000 Uani . . . . .
C63 C 0.1287(3) 0.63599(14) 0.6022(4) 0.0429 1.0000 Uani . . . . .
C64 C 0.1648(4) 0.64551(17) 0.6875(4) 0.0528 1.0000 Uani . . . . .
C65 C 0.2553(4) 0.6556(2) 0.7101(4) 0.0650 1.0000 Uani . . . . .
C66 C 0.3094(3) 0.65572(16) 0.6501(3) 0.0473 1.0000 Uani . . . . .
C67 C 0.2888(3) 0.66219(11) 0.4104(3) 0.0288 1.0000 Uani . . . . .
C68 C 0.2804(3) 0.64698(13) 0.3288(3) 0.0335 1.0000 Uani . . . . .
C69 C 0.2397(3) 0.66455(15) 0.2524(4) 0.0440 1.0000 Uani . . . . .
C70 C 0.2065(4) 0.69667(18) 0.2562(4) 0.0573 1.0000 Uani . . . . .
C71 C 0.2121(4) 0.71215(17) 0.3368(5) 0.0618 1.0000 Uani . . . . .
C72 C 0.2532(4) 0.69550(14) 0.4131(4) 0.0439 1.0000 Uani . . . . .
C73 C 0.4914(3) 0.71047(11) 0.3771(3) 0.0241 1.0000 Uani . . . . .
C74 C 0.4273(3) 0.75446(12) 0.2232(3) 0.0288 1.0000 Uani . . . . .
C75 C 0.4294(4) 0.76793(15) 0.1399(4) 0.0485 1.0000 Uani . . . . .
C76 C 0.3608(5) 0.79014(16) 0.0971(4) 0.0597 1.0000 Uani . . . . .
C77 C 0.2917(4) 0.79927(15) 0.1372(4) 0.0549 1.0000 Uani . . . . .
C78 C 0.2888(4) 0.78668(16) 0.2170(5) 0.0625 1.0000 Uani . . . . .
C79 C 0.3567(4) 0.76456(15) 0.2591(4) 0.0498 1.0000 Uani . . . . .
C80 C 0.6215(3) 0.74833(12) 0.2933(3) 0.0287 1.0000 Uani . . . . .
C81 C 0.6220(4) 0.78430(13) 0.2916(4) 0.0407 1.0000 Uani . . . . .
C82 C 0.7038(4) 0.80123(15) 0.2969(4) 0.0524 1.0000 Uani . . . . .
C83 C 0.7853(4) 0.78389(17) 0.3027(4) 0.0524 1.0000 Uani . . . . .
C84 C 0.7855(3) 0.74830(15) 0.3055(4) 0.0439 1.0000 Uani . . . . .
C85 C 0.7046(3) 0.73077(15) 0.3022(3) 0.0366 1.0000 Uani . . . . .
C86 C 0.5198(3) 0.69139(12) 0.2035(3) 0.0266 1.0000 Uani . . . . .
C87 C 0.4739(3) 0.66087(11) 0.2115(3) 0.0296 1.0000 Uani . . . . .
C88 C 0.4734(4) 0.63497(14) 0.1505(3) 0.0411 1.0000 Uani . . . . .
C89 C 0.5189(4) 0.63936(15) 0.0827(4) 0.0462 1.0000 Uani . . . . .
C90 C 0.5654(4) 0.66900(17) 0.0756(3) 0.0436 1.0000 Uani . . . . .
C91 C 0.5653(4) 0.69517(15) 0.1350(3) 0.0404 1.0000 Uani . . . . .
C92 C 0.6074(3) 0.64871(12) 0.5978(3) 0.0238 1.0000 Uani . . . . .
C93 C 1.0200(3) 0.61256(11) 0.0442(3) 0.0214 1.0000 Uani . . . . .
C94 C 1.1017(3) 0.61019(11) 0.0133(3) 0.0211 1.0000 Uani . . . . .
C95 C 1.1434(3) 0.63974(13) -0.0068(3) 0.0278 1.0000 Uani . . . . .
C96 C 1.1063(3) 0.67236(13) 0.0002(3) 0.0262 1.0000 Uani . . . . .
C97 C 1.0246(3) 0.67379(13) 0.0279(3) 0.0269 1.0000 Uani . . . . .
C98 C 0.9791(3) 0.64472(11) 0.0509(3) 0.0229 1.0000 Uani . . . . .
C99 C 1.1552(3) 0.70395(13) -0.0259(3) 0.0353 1.0000 Uani . . . . .
C100 C 1.1402(5) 0.70478(16) -0.1256(4) 0.0611 1.0000 Uani . U . . .
C101 C 1.2574(4) 0.70351(15) 0.0145(5) 0.0657 1.0000 Uani . . . . .
C102 C 1.1161(4) 0.73702(13) 0.0022(4) 0.0454 1.0000 Uani . U . . .
C103 C 1.1408(3) 0.57490(12) 0.0015(3) 0.0270 1.0000 Uani . . . . .
C104 C 1.1857(3) 0.55677(12) 0.0857(3) 0.0301 1.0000 Uani . . . . .
C105 C 1.1972(3) 0.57121(14) 0.1686(3) 0.0359 1.0000 Uani . . . . .
C106 C 1.2356(4) 0.55255(18) 0.2430(4) 0.0519 1.0000 Uani . . . . .
C107 C 1.2629(4) 0.51920(17) 0.2361(4) 0.0559 1.0000 Uani . . . . .
C108 C 1.2523(5) 0.50453(16) 0.1539(5) 0.0598 1.0000 Uani . . . . .
C109 C 1.2137(4) 0.52324(14) 0.0794(4) 0.0468 1.0000 Uani . . . . .
C110 C 1.2040(3) 0.57535(13) -0.0637(3) 0.0301 1.0000 Uani . . . . .
C111 C 1.1701(4) 0.56808(16) -0.1506(3) 0.0468 1.0000 Uani . . . . .
C112 C 1.2259(4) 0.5694(2) -0.2117(4) 0.0608 1.0000 Uani . . . . .
C113 C 1.3169(4) 0.57870(18) -0.1860(4) 0.0565 1.0000 Uani . . . . .
C114 C 1.3523(4) 0.58537(16) -0.0982(4) 0.0461 1.0000 Uani . . . . .
C115 C 1.2965(3) 0.58329(13) -0.0369(3) 0.0355 1.0000 Uani . . . . .
C116 C 0.8893(3) 0.64778(11) 0.0810(3) 0.0258 1.0000 Uani . . . . .
C117 C 0.9022(3) 0.65305(11) 0.1800(3) 0.0254 1.0000 Uani . . . . .
C118 C 0.9782(3) 0.66993(15) 0.2289(3) 0.0352 1.0000 Uani . . . . .
C119 C 0.9832(4) 0.67764(14) 0.3175(3) 0.0417 1.0000 Uani . . . . .
C120 C 0.9115(4) 0.66787(16) 0.3560(4) 0.0486 1.0000 Uani . . . . .
C121 C 0.8378(4) 0.65032(15) 0.3091(4) 0.0456 1.0000 Uani . . . . .
C122 C 0.8331(3) 0.64321(13) 0.2212(3) 0.0358 1.0000 Uani . . . . .
C123 C 0.8274(3) 0.67560(13) 0.0301(3) 0.0268 1.0000 Uani . . . . .
C124 C 0.7934(3) 0.67178(16) -0.0603(3) 0.0390 1.0000 Uani . . . . .
C125 C 0.7373(4) 0.69552(16) -0.1097(4) 0.0509 1.0000 Uani . . . . .
C126 C 0.7129(4) 0.72465(14) -0.0698(4) 0.0458 1.0000 Uani . . . . .
C127 C 0.7458(4) 0.72932(14) 0.0189(4) 0.0445 1.0000 Uani . . . . .
C128 C 0.8026(3) 0.70539(12) 0.0681(4) 0.0363 1.0000 Uani . . . . .
C129 C 0.7829(3) 0.48930(12) -0.0958(3) 0.0265 1.0000 Uani . . . . .
C130 C 0.6877(3) 0.48702(11) -0.1140(3) 0.0249 1.0000 Uani . . . . .
C131 C 0.6446(3) 0.46383(12) -0.1772(3) 0.0292 1.0000 Uani . . . . .
C132 C 0.6938(3) 0.44378(13) -0.2260(3) 0.0327 1.0000 Uani . . . . .
C133 C 0.7873(3) 0.44802(13) -0.2101(3) 0.0311 1.0000 Uani . . . . .
C134 C 0.8346(3) 0.47051(12) -0.1453(3) 0.0275 1.0000 Uani . . . . .
C135 C 0.6406(4) 0.41900(14) -0.2961(4) 0.0425 1.0000 Uani . . . . .
C136 C 0.5681(4) 0.43921(18) -0.3594(4) 0.0599 1.0000 Uani . . . . .
C137 C 0.5952(5) 0.39154(16) -0.2518(4) 0.0671 1.0000 Uani . . . . .
C138 C 0.7023(5) 0.40266(18) -0.3507(4) 0.0658 1.0000 Uani . . . . .
C139 C 0.6308(3) 0.51067(12) -0.0692(3) 0.0275 1.0000 Uani . . . . .
C140 C 0.6142(3) 0.54454(12) -0.1187(3) 0.0261 1.0000 Uani . . . . .
C141 C 0.6241(3) 0.57489(12) -0.0735(3) 0.0305 1.0000 Uani . . . . .
C142 C 0.6066(4) 0.60617(13) -0.1160(3) 0.0378 1.0000 Uani . . . . .
C143 C 0.5777(4) 0.60698(16) -0.2067(4) 0.0528 1.0000 Uani . . . . .
C144 C 0.5679(4) 0.57695(16) -0.2523(4) 0.0482 1.0000 Uani . . . . .
C145 C 0.5862(3) 0.54582(16) -0.2100(3) 0.0391 1.0000 Uani . . . . .
C146 C 0.5421(3) 0.49448(13) -0.0563(3) 0.0351 1.0000 Uani . . . . .
C147 C 0.4561(4) 0.50610(16) -0.0963(4) 0.0510 1.0000 Uani . U . . .
C148 C 0.3779(5) 0.49034(19) -0.0803(6) 0.0781 1.0000 Uani . U . . .
C149 C 0.3833(6) 0.4632(2) -0.0247(6) 0.0910 1.0000 Uani . . . . .
C150 C 0.4702(6) 0.4508(2) 0.0147(6) 0.0876 1.0000 Uani . U . . .
C151 C 0.5483(4) 0.46617(17) -0.0006(4) 0.0566 1.0000 Uani . U . . .
C152 C 0.9379(3) 0.47445(12) -0.1301(3) 0.0294 1.0000 Uani . . . . .
C153 C 0.9711(3) 0.47699(14) -0.2154(3) 0.0379 1.0000 Uani . . . . .
C154 C 0.9742(4) 0.50828(17) -0.2538(4) 0.0478 1.0000 Uani . . . . .
C155 C 1.0003(4) 0.5131(2) -0.3337(4) 0.0668 1.0000 Uani . . . . .
C156 C 1.0267(5) 0.4835(3) -0.3747(5) 0.0907 1.0000 Uani . . . . .
C157 C 1.0223(4) 0.4524(2) -0.3387(5) 0.0735 1.0000 Uani . . . . .
C158 C 0.9959(4) 0.44841(19) -0.2582(4) 0.0610 1.0000 Uani . . . . .
C159 C 0.9907(4) 0.44759(14) -0.0673(3) 0.0375 1.0000 Uani . . . . .
C160 C 0.9458(4) 0.42620(15) -0.0185(4) 0.0529 1.0000 Uani . . . . .
C161 C 0.9960(6) 0.4019(2) 0.0377(5) 0.0787 1.0000 Uani . U . . .
C162 C 1.0867(7) 0.3993(2) 0.0437(6) 0.0975 1.0000 Uani . . . . .
C163 C 1.1330(5) 0.4198(2) 0.0013(5) 0.0792 1.0000 Uani . U . . .
C164 C 1.0845(4) 0.44505(19) -0.0558(5) 0.0623 1.0000 Uani . . . . .
C165 C 0.9824(3) 0.51087(12) 0.1205(3) 0.0289 1.0000 Uani . . . . .
C166 C 1.0562(8) 0.4666(4) 0.2793(5) 0.0386 0.49(2) Uani D U P 1 5
C167 C 1.0520(9) 0.4576(3) 0.3647(6) 0.0435 0.49(2) Uani D U P 1 5
C168 C 1.1265(11) 0.4352(4) 0.4054(8) 0.0601 0.49(2) Uani D U P 1 5
C169 C 1.1880(14) 0.4231(6) 0.3604(11) 0.0602 0.49(2) Uani D U P 1 5
C170 C 1.1812(12) 0.4303(5) 0.2745(11) 0.0873 0.49(2) Uani D . P 1 5
C171 C 1.1174(7) 0.4557(3) 0.2296(8) 0.0359 0.49(2) Uani D U P 1 5
C172 C 0.8556(3) 0.47332(13) 0.2121(3) 0.0286 1.0000 Uani . . . . .
C173 C 0.7746(3) 0.49125(14) 0.2016(3) 0.0353 1.0000 Uani . . . . .
C174 C 0.6929(4) 0.47468(15) 0.2043(4) 0.0458 1.0000 Uani . . . . .
C175 C 0.6934(4) 0.43947(15) 0.2178(4) 0.0535 1.0000 Uani . . . . .
C176 C 0.7740(4) 0.42206(16) 0.2263(5) 0.0614 1.0000 Uani . . . . .
C177 C 0.8551(4) 0.43844(14) 0.2237(4) 0.0413 1.0000 Uani . . . . .
C178 C 0.9599(3) 0.53036(12) 0.2975(3) 0.0268 1.0000 Uani . . . . .
C179 C 1.0061(3) 0.56050(13) 0.2888(3) 0.0344 1.0000 Uani . . . . .
C180 C 1.0077(4) 0.58605(14) 0.3503(3) 0.0426 1.0000 Uani . . . . .
C181 C 0.9635(4) 0.58177(16) 0.4188(3) 0.0459 1.0000 Uani . . . . .
C182 C 0.9184(4) 0.55192(17) 0.4278(3) 0.0466 1.0000 Uani . . . . .
C183 C 0.9161(4) 0.52613(14) 0.3667(3) 0.0408 1.0000 Uani . . . . .
C184 C 0.8679(3) 0.57202(12) -0.0986(3) 0.0291 1.0000 Uani . . . . .
C185 C 0.7271(5) 0.8522(2) 0.5049(5) 0.108(3) 1.0000 Uiso D . . . .
C186 C 0.8101(4) 0.84712(17) 0.4870(5) 0.086(2) 1.0000 Uiso D . . . .
C187 C 0.8376(4) 0.86679(19) 0.4247(5) 0.096(3) 1.0000 Uiso D . . . .
C188 C 0.7755(5) 0.8894(2) 0.3784(5) 0.117(3) 1.0000 Uiso D . . . .
C189 C 0.6914(5) 0.89482(18) 0.3968(5) 0.097(3) 1.0000 Uiso D . . . .
C190 C 0.6675(4) 0.8758(2) 0.4619(5) 0.104(3) 1.0000 Uiso D . . . .
C191 C 0.7449(7) 0.3295(2) 0.1337(6) 0.132(4) 1.0000 Uiso D . . . .
C192 C 0.6631(7) 0.3443(3) 0.1320(7) 0.164(5) 1.0000 Uiso D . . . .
C193 C 0.6315(6) 0.3694(3) 0.0704(8) 0.186(6) 1.0000 Uiso D . . . .
C194 C 0.6856(7) 0.3782(2) 0.0143(6) 0.140(4) 1.0000 Uiso D . . . .
C195 C 0.7713(6) 0.3649(2) 0.0198(6) 0.144(4) 1.0000 Uiso D . . . .
C196 C 0.7988(5) 0.3386(2) 0.0788(6) 0.115(3) 1.0000 Uiso D . . . .
C197 C 0.5214(6) 0.4258(2) 0.3794(4) 0.120(3) 1.0000 Uiso D . . . .
C198 C 0.4821(7) 0.44634(15) 0.3149(6) 0.124(3) 1.0000 Uiso D . . . .
C199 C 0.4346(6) 0.43272(19) 0.2367(5) 0.112(3) 1.0000 Uiso D . . . .
C200 C 0.4255(6) 0.3984(2) 0.2310(4) 0.105(3) 1.0000 Uiso D . . . .
C201 C 0.4653(7) 0.37733(15) 0.2967(6) 0.119(3) 1.0000 Uiso D . . . .
C202 C 0.5179(6) 0.3918(2) 0.3714(5) 0.130(4) 1.0000 Uiso D . . . .
C203 C 0.9494(4) 0.3722(2) 0.3937(5) 0.101(3) 1.0000 Uiso D . . . .
C204 C 0.8900(5) 0.34662(18) 0.3667(5) 0.103(3) 1.0000 Uiso D . . . .
C205 C 0.8076(5) 0.3463(2) 0.3904(6) 0.117(3) 1.0000 Uiso D . . . .
C206 C 0.7914(5) 0.3710(2) 0.4473(6) 0.130(4) 1.0000 Uiso D . . . .
C207 C 0.8531(5) 0.39630(19) 0.4774(5) 0.104(3) 1.0000 Uiso D . . . .
C208 C 0.9344(5) 0.39598(18) 0.4512(5) 0.101(3) 1.0000 Uiso D . . . .
C209 C 0.3875(7) 0.3734(3) -0.1151(8) 0.149(5) 1.0000 Uiso D . . . .
C210 C 0.4190(5) 0.3447(4) -0.0724(10) 0.213(7) 1.0000 Uiso D . . . .
C211 C 0.3571(7) 0.3218(2) -0.0496(7) 0.151(5) 1.0000 Uiso D . . . .
C212 C 0.2664(6) 0.3282(2) -0.0781(7) 0.132(4) 1.0000 Uiso D . . . .
C213 C 0.2342(5) 0.3576(3) -0.1199(8) 0.157(5) 1.0000 Uiso D . . . .
C214 C 0.2982(8) 0.3811(2) -0.1356(7) 0.158(5) 1.0000 Uiso D . . . .
C215 C 0.9328(5) 0.34265(15) 0.7431(4) 0.095(2) 1.0000 Uiso D . . . .
C216 C 0.9333(12) 0.3184(3) 0.6843(5) 0.056(5) 0.42(2) Uiso D . P 1 1
C217 C 0.9619(9) 0.2861(2) 0.7121(9) 0.046(4) 0.42(2) Uiso D . P 1 1
C218 C 0.9894(11) 0.2806(2) 0.8005(10) 0.063(5) 0.42(2) Uiso D . P 1 1
C219 C 0.9832(17) 0.3049(4) 0.8607(7) 0.106(5) 0.42(2) Uiso D . P 1 1
C220 C 0.9516(12) 0.3364(3) 0.8304(5) 0.089(7) 0.42(2) Uiso D . P 1 1
C316 C 0.9348(12) 0.3115(3) 0.7060(7) 0.093(5) 0.58(2) Uiso D . P 1 2
C317 C 0.9723(11) 0.28407(19) 0.7580(11) 0.091(5) 0.58(2) Uiso D . P 1 2
C318 C 1.0034(11) 0.2897(3) 0.8457(10) 0.097(4) 0.58(2) Uiso D . P 1 2
C319 C 0.9977(10) 0.3208(4) 0.8837(6) 0.099(6) 0.58(2) Uiso D . P 1 2
C320 C 0.9664(10) 0.3482(3) 0.8286(6) 0.118(7) 0.58(2) Uiso D . P 1 2
C431 C 0.3359(7) 0.51640(18) 0.5431(6) 0.019(5) 0.31(3) Uiso D . P 1 4
C441 C 0.3567(11) 0.48428(19) 0.4955(10) 0.012(5) 0.31(3) Uiso D . P 1 4
C451 C 0.3845(15) 0.5135(3) 0.6419(6) 0.034(5) 0.31(3) Uiso D . P 1 4
C461 C 0.2330(9) 0.5196(4) 0.5365(15) 0.041(6) 0.31(3) Uiso D . P 1 4
C566 C 1.0553(8) 0.4651(3) 0.2699(4) 0.0386 0.51(2) Uani D U P 1 6
C567 C 1.0779(8) 0.4639(3) 0.3616(5) 0.0370 0.51(2) Uani D U P 1 6
C568 C 1.1513(10) 0.4400(4) 0.3946(7) 0.0564 0.51(2) Uani D U P 1 6
C569 C 1.1936(15) 0.4223(6) 0.3398(10) 0.0595 0.51(2) Uani D U P 1 6
C570 C 1.1716(9) 0.4270(4) 0.2520(10) 0.0582 0.51(2) Uani D U P 1 6
C571 C 1.0928(8) 0.4472(3) 0.2103(6) 0.0419 0.51(2) Uani D U P 1 6
H31 H 0.6488 0.7843 0.7463 0.0430 1.0000 Uiso R . . . .
H51 H 0.8933 0.7586 0.6959 0.0365 1.0000 Uiso R . . . .
H81 H 0.7978 0.8343 0.8910 0.0850 1.0000 Uiso R . . . .
H82 H 0.7193 0.8307 0.8080 0.0850 1.0000 Uiso R . . . .
H83 H 0.7364 0.8020 0.8782 0.0850 1.0000 Uiso R . . . .
H91 H 0.9097 0.8434 0.7940 0.0742 1.0000 Uiso R . . . .
H92 H 0.8323 0.8394 0.7101 0.0742 1.0000 Uiso R . . . .
H93 H 0.9193 0.8165 0.7236 0.0742 1.0000 Uiso R . . . .
H101 H 0.9342 0.7980 0.9097 0.0727 1.0000 Uiso R . . . .
H102 H 0.9439 0.7715 0.8383 0.0727 1.0000 Uiso R . . . .
H103 H 0.8720 0.7659 0.8959 0.0727 1.0000 Uiso R . . . .
H111 H 0.5224 0.7224 0.6065 0.0402 1.0000 Uiso R . . . .
H131 H 0.5267 0.6899 0.7328 0.0568 1.0000 Uiso R . . . .
H141 H 0.4818 0.6822 0.8650 0.0967 1.0000 Uiso R . . . .
H151 H 0.4326 0.7287 0.9351 0.0890 1.0000 Uiso R . . . .
H161 H 0.4287 0.7827 0.8724 0.1078 1.0000 Uiso R . . . .
H171 H 0.4779 0.7905 0.7401 0.0838 1.0000 Uiso R . . . .
H191 H 0.3554 0.7511 0.5781 0.0723 1.0000 Uiso R . . . .
H201 H 0.2660 0.7893 0.4818 0.0931 1.0000 Uiso R . . . .
H211 H 0.3374 0.8270 0.4008 0.0941 1.0000 Uiso R . . . .
H221 H 0.4965 0.8309 0.4308 0.0785 1.0000 Uiso R . . . .
H231 H 0.5851 0.7936 0.5364 0.0536 1.0000 Uiso R . . . .
H241 H 0.8075 0.7047 0.5170 0.0310 1.0000 Uiso R . . . .
H261 H 0.8625 0.7677 0.4910 0.0739 1.0000 Uiso R . . . .
H271 H 0.9956 0.7967 0.4763 0.0984 1.0000 Uiso R . . . .
H281 H 1.1392 0.7717 0.5180 0.1169 1.0000 Uiso R . . . .
H291 H 1.1526 0.7208 0.5937 0.0844 1.0000 Uiso R . . . .
H301 H 1.0250 0.6943 0.6224 0.0701 1.0000 Uiso R . . . .
H321 H 0.9007 0.6956 0.7463 0.0438 1.0000 Uiso R . . . .
H331 H 0.9447 0.6448 0.8185 0.0573 1.0000 Uiso R . . . .
H341 H 0.9237 0.5934 0.7401 0.0564 1.0000 Uiso R . . . .
H351 H 0.8638 0.5940 0.5890 0.0449 1.0000 Uiso R . . . .
H361 H 0.8280 0.6454 0.5145 0.0345 1.0000 Uiso R . . . .
H391 H 0.4821 0.5255 0.4714 0.0319 1.0000 Uiso R . . . .
H411 H 0.2813 0.5826 0.5329 0.0285 1.0000 Uiso R . . . .
H441 H 0.3315 0.4652 0.5173 0.0732 0.69(3) Uiso R . P 1 3
H442 H 0.4264 0.4830 0.5267 0.0732 0.69(3) Uiso R . P 1 3
H443 H 0.3551 0.4845 0.4379 0.0732 0.69(3) Uiso R . P 1 3
H451 H 0.3125 0.4971 0.6518 0.0729 0.69(3) Uiso R . P 1 3
H452 H 0.3175 0.5366 0.6522 0.0729 0.69(3) Uiso R . P 1 3
H453 H 0.4064 0.5152 0.6576 0.0729 0.69(3) Uiso R . P 1 3
H461 H 0.1918 0.4996 0.5120 0.0583 0.69(3) Uiso R . P 1 3
H462 H 0.1962 0.5391 0.5159 0.0583 0.69(3) Uiso R . P 1 3
H463 H 0.2100 0.5201 0.4322 0.0583 0.69(3) Uiso R . P 1 3
H471 H 0.6206 0.5936 0.4315 0.0271 1.0000 Uiso R . . . .
H491 H 0.6730 0.5704 0.5875 0.0482 1.0000 Uiso R . . . .
H501 H 0.7676 0.5285 0.6696 0.0541 1.0000 Uiso R . . . .
H511 H 0.8035 0.4794 0.6032 0.0531 1.0000 Uiso R . . . .
H521 H 0.7461 0.4713 0.4525 0.0526 1.0000 Uiso R . . . .
H531 H 0.6508 0.5121 0.3709 0.0398 1.0000 Uiso R . . . .
H551 H 0.6931 0.5879 0.3071 0.0403 1.0000 Uiso R . . . .
H561 H 0.6790 0.5734 0.1586 0.0551 1.0000 Uiso R . . . .
H571 H 0.5466 0.5473 0.0816 0.0499 1.0000 Uiso R . . . .
H581 H 0.4295 0.5334 0.1514 0.0581 1.0000 Uiso R . . . .
H591 H 0.4460 0.5448 0.3024 0.0389 1.0000 Uiso R . . . .
H601 H 0.3867 0.6601 0.5209 0.0330 1.0000 Uiso R . . . .
H621 H 0.1563 0.6305 0.4814 0.0453 1.0000 Uiso R . . . .
H631 H 0.0662 0.6290 0.5856 0.0537 1.0000 Uiso R . . . .
H641 H 0.1281 0.6449 0.7305 0.0598 1.0000 Uiso R . . . .
H651 H 0.2798 0.6623 0.7691 0.0878 1.0000 Uiso R . . . .
H661 H 0.3719 0.6626 0.6677 0.0616 1.0000 Uiso R . . . .
H681 H 0.3033 0.6246 0.3249 0.0425 1.0000 Uiso R . . . .
H691 H 0.2336 0.6535 0.1972 0.0542 1.0000 Uiso R . . . .
H701 H 0.1827 0.7088 0.2034 0.0706 1.0000 Uiso R . . . .
H711 H 0.1849 0.7339 0.3397 0.0752 1.0000 Uiso R . . . .
H721 H 0.2581 0.7067 0.4680 0.0582 1.0000 Uiso R . . . .
H731 H 0.4875 0.7299 0.4126 0.0297 1.0000 Uiso R . . . .
H732 H 0.4330 0.6996 0.3622 0.0297 1.0000 Uiso R . . . .
H751 H 0.4770 0.7612 0.1114 0.0590 1.0000 Uiso R . . . .
H761 H 0.3636 0.7998 0.0418 0.0665 1.0000 Uiso R . . . .
H771 H 0.2434 0.8134 0.1065 0.0701 1.0000 Uiso R . . . .
H781 H 0.2431 0.7945 0.2466 0.0841 1.0000 Uiso R . . . .
H791 H 0.3526 0.7548 0.3140 0.0550 1.0000 Uiso R . . . .
H811 H 0.5660 0.7967 0.2856 0.0510 1.0000 Uiso R . . . .
H821 H 0.7035 0.8254 0.2978 0.0637 1.0000 Uiso R . . . .
H831 H 0.8405 0.7964 0.3055 0.0677 1.0000 Uiso R . . . .
H841 H 0.8413 0.7361 0.3079 0.0548 1.0000 Uiso R . . . .
H851 H 0.7047 0.7067 0.3081 0.0484 1.0000 Uiso R . . . .
H871 H 0.4435 0.6579 0.2588 0.0370 1.0000 Uiso R . . . .
H881 H 0.4404 0.6145 0.1545 0.0512 1.0000 Uiso R . . . .
H891 H 0.5200 0.6215 0.0416 0.0544 1.0000 Uiso R . . . .
H901 H 0.5972 0.6718 0.0293 0.0491 1.0000 Uiso R . . . .
H911 H 0.5966 0.7159 0.1293 0.0545 1.0000 Uiso R . . . .
H951 H 1.1997 0.6380 -0.0260 0.0344 1.0000 Uiso R . . . .
H971 H 0.9981 0.6955 0.0329 0.0335 1.0000 Uiso R . . . .
H1001 H 1.1696 0.7240 -0.1447 0.0732 1.0000 Uiso R . . . .
H1002 H 1.0757 0.7061 -0.1486 0.0732 1.0000 Uiso R . . . .
H1003 H 1.1637 0.6845 -0.1460 0.0732 1.0000 Uiso R . . . .
H1011 H 1.2862 0.7233 -0.0024 0.0758 1.0000 Uiso R . . . .
H1012 H 1.2634 0.7035 0.0765 0.0758 1.0000 Uiso R . . . .
H1013 H 1.2861 0.6837 -0.0025 0.0758 1.0000 Uiso R . . . .
H1021 H 1.1481 0.7560 -0.0145 0.0610 1.0000 Uiso R . . . .
H1022 H 1.1229 0.7369 0.0643 0.0610 1.0000 Uiso R . . . .
H1023 H 1.0526 0.7386 -0.0251 0.0610 1.0000 Uiso R . . . .
H1031 H 1.0895 0.5612 -0.0248 0.0333 1.0000 Uiso R . . . .
H1051 H 1.1767 0.5939 0.1736 0.0460 1.0000 Uiso R . . . .
H1061 H 1.2453 0.5627 0.2997 0.0627 1.0000 Uiso R . . . .
H1071 H 1.2885 0.5062 0.2870 0.0689 1.0000 Uiso R . . . .
H1081 H 1.2707 0.4816 0.1487 0.0761 1.0000 Uiso R . . . .
H1091 H 1.2059 0.5130 0.0230 0.0578 1.0000 Uiso R . . . .
H1111 H 1.1074 0.5613 -0.1682 0.0558 1.0000 Uiso R . . . .
H1121 H 1.2004 0.5643 -0.2716 0.0773 1.0000 Uiso R . . . .
H1131 H 1.3551 0.5805 -0.2276 0.0689 1.0000 Uiso R . . . .
H1141 H 1.4150 0.5919 -0.0790 0.0560 1.0000 Uiso R . . . .
H1151 H 1.3218 0.5867 0.0239 0.0457 1.0000 Uiso R . . . .
H1161 H 0.8582 0.6267 0.0672 0.0317 1.0000 Uiso R . . . .
H1181 H 1.0274 0.6761 0.2019 0.0424 1.0000 Uiso R . . . .
H1191 H 1.0348 0.6897 0.3503 0.0499 1.0000 Uiso R . . . .
H1201 H 0.9141 0.6735 0.4159 0.0563 1.0000 Uiso R . . . .
H1211 H 0.7893 0.6437 0.3365 0.0571 1.0000 Uiso R . . . .
H1221 H 0.7831 0.6302 0.1892 0.0478 1.0000 Uiso R . . . .
H1241 H 0.8101 0.6519 -0.0878 0.0488 1.0000 Uiso R . . . .
H1251 H 0.7139 0.6918 -0.1707 0.0712 1.0000 Uiso R . . . .
H1261 H 0.6748 0.7415 -0.1031 0.0544 1.0000 Uiso R . . . .
H1271 H 0.7302 0.7494 0.0464 0.0548 1.0000 Uiso R . . . .
H1281 H 0.8251 0.7089 0.1293 0.0481 1.0000 Uiso R . . . .
H1311 H 0.5795 0.4616 -0.1870 0.0346 1.0000 Uiso R . . . .
H1331 H 0.8218 0.4356 -0.2444 0.0374 1.0000 Uiso R . . . .
H1361 H 0.5353 0.4241 -0.4028 0.0695 1.0000 Uiso R . . . .
H1362 H 0.5965 0.4565 -0.3870 0.0695 1.0000 Uiso R . . . .
H1363 H 0.5265 0.4493 -0.3283 0.0695 1.0000 Uiso R . . . .
H1371 H 0.5620 0.3763 -0.2945 0.0844 1.0000 Uiso R . . . .
H1372 H 0.5544 0.4016 -0.2198 0.0844 1.0000 Uiso R . . . .
H1373 H 0.6421 0.3794 -0.2126 0.0844 1.0000 Uiso R . . . .
H1381 H 0.6668 0.3879 -0.3932 0.0825 1.0000 Uiso R . . . .
H1382 H 0.7283 0.4202 -0.3796 0.0825 1.0000 Uiso R . . . .
H1383 H 0.7502 0.3901 -0.3140 0.0825 1.0000 Uiso R . . . .
H1391 H 0.6669 0.5155 -0.0124 0.0355 1.0000 Uiso R . . . .
H1411 H 0.6442 0.5746 -0.0113 0.0379 1.0000 Uiso R . . . .
H1421 H 0.6162 0.6268 -0.0832 0.0487 1.0000 Uiso R . . . .
H1431 H 0.5626 0.6282 -0.2355 0.0665 1.0000 Uiso R . . . .
H1441 H 0.5487 0.5776 -0.3146 0.0545 1.0000 Uiso R . . . .
H1451 H 0.5797 0.5252 -0.2426 0.0479 1.0000 Uiso R . . . .
H1471 H 0.4518 0.5251 -0.1348 0.0605 1.0000 Uiso R . . . .
H1481 H 0.3194 0.4985 -0.1103 0.0982 1.0000 Uiso R . . . .
H1491 H 0.3296 0.4522 -0.0146 0.1133 1.0000 Uiso R . . . .
H1501 H 0.4757 0.4328 0.0562 0.1056 1.0000 Uiso R . . . .
H1511 H 0.6073 0.4573 0.0257 0.0701 1.0000 Uiso R . . . .
H1521 H 0.9521 0.4957 -0.1010 0.0379 1.0000 Uiso R . . . .
H1541 H 0.9556 0.5276 -0.2251 0.0600 1.0000 Uiso R . . . .
H1551 H 1.0038 0.5353 -0.3575 0.0730 1.0000 Uiso R . . . .
H1561 H 1.0442 0.4860 -0.4295 0.0972 1.0000 Uiso R . . . .
H1571 H 1.0390 0.4334 -0.3695 0.0888 1.0000 Uiso R . . . .
H1581 H 1.0454 0.4376 -0.2188 0.0696 1.0000 Uiso R . . . .
H1582 H 0.9436 0.4339 -0.2685 0.0696 1.0000 Uiso R . . . .
H1601 H 0.8812 0.4285 -0.0244 0.0669 1.0000 Uiso R . . . .
H1611 H 0.9667 0.3875 0.0723 0.0983 1.0000 Uiso R . . . .
H1621 H 1.1205 0.3824 0.0810 0.1077 1.0000 Uiso R . . . .
H1631 H 1.1975 0.4169 0.0072 0.0991 1.0000 Uiso R . . . .
H1641 H 1.1166 0.4602 -0.0861 0.0722 1.0000 Uiso R . . . .
H1651 H 1.0413 0.5214 0.1334 0.0369 1.0000 Uiso R . . . .
H1652 H 0.9844 0.4913 0.0850 0.0369 1.0000 Uiso R . . . .
H1671 H 1.0144 0.4701 0.3958 0.0693 0.49(2) Uiso R . P 1 5
H1681 H 1.1253 0.4273 0.4628 0.0653 0.49(2) Uiso R . P 1 5
H1691 H 1.2312 0.4067 0.3894 0.0625 0.49(2) Uiso R . P 1 5
H1701 H 1.2279 0.4215 0.2476 0.0976 0.49(2) Uiso R . P 1 5
H1711 H 1.1111 0.4604 0.1687 0.0560 0.49(2) Uiso R . P 1 5
H1731 H 0.7750 0.5152 0.1933 0.0403 1.0000 Uiso R . . . .
H1741 H 0.6372 0.4873 0.1971 0.0580 1.0000 Uiso R . . . .
H1751 H 0.6383 0.4279 0.2216 0.0603 1.0000 Uiso R . . . .
H1761 H 0.7738 0.3980 0.2335 0.0736 1.0000 Uiso R . . . .
H1771 H 0.9107 0.4258 0.2302 0.0480 1.0000 Uiso R . . . .
H1791 H 1.0359 0.5635 0.2411 0.0400 1.0000 Uiso R . . . .
H1801 H 1.0397 0.6067 0.3456 0.0513 1.0000 Uiso R . . . .
H1811 H 0.9642 0.5996 0.4603 0.0555 1.0000 Uiso R . . . .
H1821 H 0.8892 0.5491 0.4760 0.0559 1.0000 Uiso R . . . .
H1831 H 0.8826 0.5058 0.3714 0.0515 1.0000 Uiso R . . . .
H1851 H 0.7077 0.8381 0.5471 0.1233 1.0000 Uiso R . . . .
H1861 H 0.8501 0.8304 0.5188 0.1039 1.0000 Uiso R . . . .
H1871 H 0.8968 0.8639 0.4119 0.1130 1.0000 Uiso R . . . .
H1881 H 0.7939 0.9031 0.3350 0.1480 1.0000 Uiso R . . . .
H1891 H 0.6485 0.9100 0.3620 0.1219 1.0000 Uiso R . . . .
H1901 H 0.6116 0.8804 0.4800 0.1265 1.0000 Uiso R . . . .
H1911 H 0.7610 0.3116 0.1752 0.1472 1.0000 Uiso R . . . .
H1921 H 0.6272 0.3400 0.1744 0.1909 1.0000 Uiso R . . . .
H1931 H 0.5718 0.3793 0.0613 0.2136 1.0000 Uiso R . . . .
H1941 H 0.6683 0.3956 -0.0287 0.1759 1.0000 Uiso R . . . .
H1951 H 0.8126 0.3717 -0.0158 0.1785 1.0000 Uiso R . . . .
H1961 H 0.8547 0.3264 0.0836 0.1446 1.0000 Uiso R . . . .
H1971 H 0.5580 0.4359 0.4306 0.1428 1.0000 Uiso R . . . .
H1981 H 0.4836 0.4704 0.3225 0.1596 1.0000 Uiso R . . . .
H1991 H 0.4081 0.4466 0.1877 0.1389 1.0000 Uiso R . . . .
H2001 H 0.3890 0.3883 0.1797 0.1184 1.0000 Uiso R . . . .
H2011 H 0.4624 0.3532 0.2907 0.1438 1.0000 Uiso R . . . .
H2021 H 0.5465 0.3782 0.4201 0.1373 1.0000 Uiso R . . . .
H2031 H 1.0042 0.3735 0.3718 0.1258 1.0000 Uiso R . . . .
H2041 H 0.9050 0.3293 0.3294 0.1253 1.0000 Uiso R . . . .
H2051 H 0.7622 0.3297 0.3678 0.1404 1.0000 Uiso R . . . .
H2061 H 0.7371 0.3695 0.4700 0.1584 1.0000 Uiso R . . . .
H2071 H 0.8385 0.4140 0.5138 0.1253 1.0000 Uiso R . . . .
H2081 H 0.9805 0.4124 0.4735 0.1229 1.0000 Uiso R . . . .
H2091 H 0.4302 0.3889 -0.1309 0.1554 1.0000 Uiso R . . . .
H2101 H 0.4830 0.3398 -0.0600 0.2514 1.0000 Uiso R . . . .
H2111 H 0.3783 0.3024 -0.0146 0.1693 1.0000 Uiso R . . . .
H2121 H 0.2235 0.3114 -0.0688 0.1694 1.0000 Uiso R . . . .
H2131 H 0.1699 0.3618 -0.1376 0.2172 1.0000 Uiso R . . . .
H2141 H 0.2785 0.4029 -0.1594 0.1907 1.0000 Uiso R . . . .
H2151 H 0.9133 0.3648 0.7227 0.1287 0.42(2) Uiso R . P 1 1
H2152 H 0.9076 0.3613 0.7067 0.1287 0.58(2) Uiso R . P 1 2
H2161 H 0.9094 0.3227 0.6236 0.0853 0.42(2) Uiso R . P 1 1
H2171 H 0.9665 0.2686 0.6711 0.0815 0.42(2) Uiso R . P 1 1
H2181 H 1.0107 0.2586 0.8206 0.0828 0.42(2) Uiso R . P 1 1
H2191 H 1.0009 0.3003 0.9220 0.1330 0.42(2) Uiso R . P 1 1
H2201 H 0.9445 0.3540 0.8704 0.1119 0.42(2) Uiso R . P 1 1
H3161 H 0.9125 0.3085 0.6445 0.1032 0.58(2) Uiso R . P 1 2
H3171 H 0.9720 0.2618 0.7343 0.1157 0.58(2) Uiso R . P 1 2
H3181 H 1.0346 0.2718 0.8812 0.1213 0.58(2) Uiso R . P 1 2
H3191 H 1.0143 0.3236 0.9457 0.1339 0.58(2) Uiso R . P 1 2
H3201 H 0.9641 0.3704 0.8522 0.1476 0.58(2) Uiso R . P 1 2
H4511 H 0.3619 0.4939 0.6662 0.0418 0.31(3) Uiso R . P 1 4
H4512 H 0.3701 0.5333 0.6714 0.0418 0.31(3) Uiso R . P 1 4
H4513 H 0.4494 0.5118 0.6488 0.0418 0.31(3) Uiso R . P 1 4
H4611 H 0.2105 0.4996 0.5593 0.0538 0.31(3) Uiso R . P 1 4
H4612 H 0.2193 0.5389 0.5681 0.0538 0.31(3) Uiso R . P 1 4
H4613 H 0.2044 0.5220 0.4761 0.0538 0.31(3) Uiso R . P 1 4
H5671 H 1.0393 0.4733 0.3968 0.0571 0.51(2) Uiso R . P 1 6
H5681 H 1.1740 0.4389 0.4564 0.0617 0.51(2) Uiso R . P 1 6
H5691 H 1.2430 0.4076 0.3648 0.0607 0.51(2) Uiso R . P 1 6
H5701 H 1.2029 0.4139 0.2162 0.0629 0.51(2) Uiso R . P 1 6
H5711 H 1.0778 0.4519 0.1490 0.0633 0.51(2) Uiso R . P 1 6
H921 H 0.5601 0.6568 0.6251 0.0304 1.0000 Uiso R . . . .
H922 H 0.6658 0.6548 0.6327 0.0304 1.0000 Uiso R . . . .
H923 H 0.6034 0.6246 0.5923 0.0304 1.0000 Uiso R . . . .
H1841 H 0.9150 0.5637 -0.1257 0.0355 1.0000 Uiso R . . . .
H1842 H 0.8726 0.5961 -0.0935 0.0355 1.0000 Uiso R . . . .
H1843 H 0.8094 0.5661 -0.1333 0.0355 1.0000 Uiso R . . . .
H4411 H 0.3273 0.4857 0.4351 0.0141 0.31(3) Uiso R . P 1 4
H4412 H 0.4213 0.4823 0.5010 0.0141 0.31(3) Uiso R . P 1 4
H4413 H 0.3343 0.4649 0.5209 0.0141 0.31(3) Uiso R . P 1 4

loop_
_atom_site_aniso_label
_atom_site_aniso_U_11
_atom_site_aniso_U_22
_atom_site_aniso_U_33
_atom_site_aniso_U_23
_atom_site_aniso_U_13
_atom_site_aniso_U_12
Nb1 0.02299(18) 0.0200(2) 0.01536(18) -0.00125(15) 0.00610(13) -0.00225(15)
Nb2 0.02596(19) 0.0205(2) 0.01542(18) -0.00114(15) 0.00602(13) -0.00117(15)
P1 0.0256(6) 0.0209(6) 0.0210(6) -0.0002(5) 0.0049(4) -0.0016(4)
P2 0.0307(6) 0.0256(7) 0.0211(6) 0.0013(5) 0.0044(4) -0.0013(5)
O1 0.0302(17) 0.0228(17) 0.0212(16) -0.0037(13) 0.0013(12) -0.0045(12)
O2 0.0187(14) 0.0204(17) 0.0258(17) 0.0014(13) 0.0019(11) -0.0024(11)
O3 0.0292(16) 0.0271(17) 0.0270(17) -0.0056(13) 0.0077(12) -0.0049(12)
O4 0.0234(15) 0.0236(17) 0.0212(16) -0.0015(13) 0.0039(11) -0.0001(11)
O5 0.0400(18) 0.0247(18) 0.0187(16) -0.0049(13) 0.0009(13) -0.0041(13)
O6 0.0259(16) 0.0339(19) 0.0309(18) 0.0007(14) 0.0101(13) -0.0025(12)
C1 0.033(2) 0.016(2) 0.021(2) 0.0006(18) 0.0024(17) -0.0014(17)
C2 0.033(2) 0.022(3) 0.022(2) -0.0026(19) 0.0072(18) 0.0017(18)
C3 0.043(3) 0.024(3) 0.029(3) -0.006(2) 0.008(2) -0.0019(19)
C4 0.044(3) 0.019(3) 0.027(3) -0.006(2) 0.004(2) 0.0009(19)
C5 0.032(3) 0.035(3) 0.024(2) 0.001(2) 0.0039(19) 0.0007(19)
C6 0.036(3) 0.023(3) 0.019(2) -0.0003(19) 0.0000(18) 0.0002(18)
C7 0.051(3) 0.035(3) 0.031(3) -0.009(2) 0.002(2) -0.008(2)
C8 0.083(5) 0.058(4) 0.061(4) -0.046(4) 0.019(3) -0.020(3)
C9 0.069(4) 0.051(4) 0.058(4) -0.014(3) 0.009(3) -0.021(3)
C10 0.079(5) 0.070(5) 0.028(3) -0.010(3) -0.014(3) -0.009(3)
C11 0.035(3) 0.029(3) 0.032(3) -0.004(2) 0.007(2) -0.002(2)
C12 0.038(3) 0.050(3) 0.034(3) -0.014(2) 0.011(2) -0.006(2)
C13 0.046(3) 0.054(4) 0.035(3) 0.006(3) 0.007(2) -0.010(2)
C14 0.062(4) 0.102(6) 0.040(4) -0.004(4) 0.012(3) -0.020(4)
C15 0.063(4) 0.115(7) 0.049(4) 0.006(4) 0.024(3) -0.014(4)
C16 0.091(6) 0.108(7) 0.068(5) -0.035(5) 0.039(4) 0.011(5)
C17 0.090(5) 0.057(4) 0.064(4) -0.014(3) 0.039(4) 0.007(3)
C18 0.044(3) 0.028(3) 0.042(3) -0.010(2) 0.008(2) 0.006(2)
C19 0.037(3) 0.076(5) 0.068(4) 0.011(3) 0.015(3) 0.019(3)
C20 0.043(4) 0.105(6) 0.092(5) 0.027(5) 0.014(4) 0.030(4)
C21 0.076(5) 0.066(5) 0.071(5) 0.009(4) -0.004(4) 0.033(4)
C22 0.094(6) 0.031(3) 0.065(4) 0.009(3) -0.003(4) 0.000(3)
C23 0.054(4) 0.034(3) 0.046(3) -0.001(3) -0.002(3) 0.002(2)
C24 0.032(2) 0.027(3) 0.019(2) -0.0015(19) 0.0019(17) 0.0014(18)
C25 0.043(3) 0.029(3) 0.025(2) -0.005(2) 0.011(2) -0.003(2)
C26 0.077(4) 0.045(4) 0.055(4) 0.012(3) 0.021(3) -0.008(3)
C27 0.109(7) 0.054(5) 0.103(6) 0.025(4) 0.046(5) -0.025(4)
C28 0.072(5) 0.077(6) 0.155(9) -0.014(6) 0.062(6) -0.027(4)
C29 0.040(4) 0.069(5) 0.131(7) -0.009(5) 0.040(4) -0.005(3)
C30 0.037(3) 0.048(4) 0.077(4) -0.003(3) 0.020(3) 0.000(2)
C31 0.029(2) 0.026(3) 0.026(2) 0.000(2) 0.0090(16) -0.0004(18)
C32 0.049(3) 0.032(3) 0.029(3) 0.001(2) 0.007(2) 0.008(2)
C33 0.075(4) 0.046(4) 0.025(3) 0.007(3) 0.014(3) 0.014(3)
C34 0.081(4) 0.034(3) 0.033(3) 0.014(3) 0.031(3) 0.015(3)
C35 0.043(3) 0.034(3) 0.044(3) -0.001(2) 0.023(2) 0.002(2)
C36 0.029(2) 0.026(3) 0.029(2) 0.003(2) 0.0128(18) 0.0026(18)
C37 0.019(2) 0.022(2) 0.017(2) -0.0012(18) 0.0029(16) -0.0066(16)
C38 0.022(2) 0.025(3) 0.016(2) -0.0030(18) 0.0040(15) 0.0010(16)
C39 0.027(2) 0.025(2) 0.024(2) -0.002(2) 0.0083(16) -0.0033(19)
C40 0.026(2) 0.028(2) 0.027(2) 0.002(2) 0.0093(17) -0.003(2)
C41 0.022(2) 0.028(3) 0.024(2) -0.0072(19) 0.0103(17) -0.0029(17)
C42 0.022(2) 0.026(3) 0.023(2) -0.0045(19) 0.0032(17) -0.0033(17)
C43 0.043(5) 0.026(5) 0.038(5) 0.002(3) 0.019(3) -0.010(3)
C44 0.072(6) 0.046(5) 0.046(5) -0.002(4) 0.027(4) -0.020(4)
C45 0.075(6) 0.056(5) 0.043(4) -0.005(4) 0.032(4) -0.023(4)
C46 0.028(4) 0.040(5) 0.094(11) 0.007(5) 0.024(5) -0.011(3)
C47 0.021(2) 0.018(2) 0.028(2) -0.0020(18) 0.0096(17) -0.0029(16)
C48 0.0192(19) 0.024(3) 0.034(2) -0.002(2) 0.0085(16) -0.0041(17)
C49 0.035(2) 0.042(3) 0.038(3) -0.003(3) 0.0043(19) 0.008(2)
C50 0.045(3) 0.051(4) 0.036(3) 0.005(3) 0.001(2) 0.008(2)
C51 0.032(3) 0.043(4) 0.055(4) 0.016(3) 0.005(2) 0.009(2)
C52 0.052(3) 0.027(3) 0.054(4) 0.000(3) 0.011(3) 0.010(2)
C53 0.036(3) 0.029(3) 0.032(3) 0.001(2) 0.009(2) 0.0062(19)
C54 0.027(2) 0.021(2) 0.030(3) 0.0014(19) 0.0104(18) 0.0035(17)
C55 0.033(3) 0.035(3) 0.039(3) 0.008(2) 0.016(2) 0.005(2)
C56 0.058(3) 0.035(3) 0.043(3) 0.004(2) 0.034(3) 0.007(2)
C57 0.070(4) 0.035(3) 0.024(3) -0.004(2) 0.014(2) 0.003(3)
C58 0.058(3) 0.038(3) 0.035(3) -0.008(2) 0.011(2) -0.008(2)
C59 0.037(2) 0.031(3) 0.026(2) -0.001(2) 0.0076(17) -0.006(2)
C60 0.022(2) 0.022(2) 0.033(3) -0.0066(19) 0.0057(17) -0.0005(16)
C61 0.025(2) 0.026(3) 0.030(3) -0.009(2) 0.0044(18) 0.0015(17)
C62 0.031(3) 0.042(3) 0.036(3) -0.010(2) 0.006(2) 0.000(2)
C63 0.029(3) 0.047(3) 0.058(4) -0.003(3) 0.021(2) 0.004(2)
C64 0.055(4) 0.077(5) 0.031(3) -0.010(3) 0.021(3) 0.014(3)
C65 0.044(3) 0.117(6) 0.035(3) -0.015(4) 0.011(3) 0.011(3)
C66 0.028(3) 0.076(4) 0.034(3) -0.024(3) -0.001(2) 0.004(2)
C67 0.023(2) 0.026(3) 0.041(3) 0.002(2) 0.0133(18) -0.0004(16)
C68 0.030(2) 0.032(3) 0.036(3) 0.004(2) 0.0020(19) -0.0032(19)
C69 0.038(3) 0.048(4) 0.041(3) 0.009(3) -0.003(2) -0.006(2)
C70 0.047(4) 0.068(5) 0.056(4) 0.033(3) 0.010(3) 0.007(3)
C71 0.057(4) 0.052(4) 0.082(5) 0.027(4) 0.029(3) 0.026(3)
C72 0.046(3) 0.038(3) 0.053(3) 0.002(3) 0.022(3) 0.011(2)
C73 0.031(2) 0.024(3) 0.017(2) -0.0040(18) 0.0037(17) -0.0011(17)
C74 0.028(2) 0.026(3) 0.029(3) 0.004(2) 0.0005(18) -0.0047(18)
C75 0.057(3) 0.046(3) 0.039(3) 0.004(3) 0.002(2) 0.011(3)
C76 0.077(4) 0.050(4) 0.041(3) 0.019(3) -0.011(3) 0.009(3)
C77 0.046(3) 0.034(3) 0.075(4) 0.017(3) -0.010(3) 0.001(2)
C78 0.046(3) 0.058(4) 0.087(5) 0.021(4) 0.021(3) 0.024(3)
C79 0.047(3) 0.050(4) 0.057(4) 0.025(3) 0.020(3) 0.026(3)
C80 0.031(3) 0.026(3) 0.029(3) 0.000(2) 0.0054(19) -0.0028(19)
C81 0.042(3) 0.024(3) 0.052(3) -0.003(2) 0.000(2) -0.005(2)
C82 0.044(3) 0.027(3) 0.081(4) -0.001(3) 0.000(3) -0.012(2)
C83 0.034(3) 0.060(4) 0.061(4) 0.004(3) 0.006(3) -0.021(3)
C84 0.030(3) 0.048(4) 0.054(4) -0.004(3) 0.010(2) -0.002(2)
C85 0.032(3) 0.038(3) 0.040(3) 0.004(2) 0.007(2) -0.002(2)
C86 0.025(2) 0.030(3) 0.025(2) -0.001(2) 0.0056(17) 0.0001(18)
C87 0.036(2) 0.026(3) 0.026(2) -0.0037(19) 0.0041(19) -0.0027(18)
C88 0.057(3) 0.031(3) 0.034(3) -0.007(2) 0.008(2) -0.008(2)
C89 0.073(4) 0.038(4) 0.027(3) -0.011(2) 0.008(3) 0.002(3)
C90 0.058(3) 0.046(4) 0.030(3) -0.005(3) 0.019(2) -0.004(3)
C91 0.052(3) 0.041(3) 0.031(3) -0.001(2) 0.018(2) -0.004(2)
C92 0.032(2) 0.026(3) 0.013(2) -0.0013(18) 0.0061(16) -0.0033(17)
C93 0.022(2) 0.025(3) 0.016(2) -0.0003(18) 0.0011(16) -0.0047(16)
C94 0.020(2) 0.022(3) 0.020(2) -0.0048(18) 0.0008(16) 0.0010(16)
C95 0.022(2) 0.039(3) 0.025(2) -0.004(2) 0.0117(18) -0.0030(19)
C96 0.028(2) 0.026(2) 0.027(2) -0.003(2) 0.0112(16) -0.005(2)
C97 0.032(2) 0.020(2) 0.030(2) -0.003(2) 0.0088(17) 0.000(2)
C98 0.029(2) 0.019(2) 0.022(2) -0.0008(18) 0.0087(17) -0.0006(17)
C99 0.041(3) 0.033(3) 0.039(3) 0.000(2) 0.024(2) -0.008(2)
C100 0.097(4) 0.049(3) 0.048(3) 0.000(3) 0.039(3) -0.021(3)
C101 0.049(4) 0.036(4) 0.120(6) 0.001(4) 0.037(4) -0.004(3)
C102 0.064(3) 0.030(3) 0.046(3) 0.002(2) 0.023(2) -0.007(2)
C103 0.023(2) 0.029(3) 0.029(2) -0.007(2) 0.0065(17) -0.0021(17)
C104 0.027(2) 0.028(3) 0.036(3) 0.001(2) 0.0096(18) 0.0020(17)
C105 0.031(3) 0.036(3) 0.039(3) 0.001(2) 0.005(2) 0.000(2)
C106 0.044(3) 0.067(4) 0.040(3) 0.011(3) 0.001(2) 0.000(3)
C107 0.044(3) 0.062(4) 0.062(4) 0.028(3) 0.012(3) 0.015(3)
C108 0.075(4) 0.037(3) 0.071(4) 0.019(3) 0.024(3) 0.027(3)
C109 0.048(3) 0.038(3) 0.059(4) -0.002(3) 0.021(3) 0.010(2)
C110 0.029(2) 0.033(3) 0.031(3) -0.006(2) 0.0120(19) 0.0093(19)
C111 0.032(3) 0.071(4) 0.037(3) -0.016(3) 0.005(2) 0.006(2)
C112 0.052(4) 0.109(6) 0.022(3) -0.019(3) 0.007(2) 0.011(3)
C113 0.048(3) 0.076(5) 0.056(4) 0.001(3) 0.033(3) 0.016(3)
C114 0.032(3) 0.064(4) 0.046(3) -0.014(3) 0.017(2) 0.000(2)
C115 0.030(3) 0.043(3) 0.034(3) -0.010(2) 0.007(2) 0.000(2)
C116 0.027(2) 0.021(2) 0.030(3) -0.0034(19) 0.0082(18) -0.0025(17)
C117 0.029(2) 0.020(2) 0.030(3) 0.0001(19) 0.0120(18) 0.0035(17)
C118 0.036(2) 0.035(3) 0.037(3) -0.001(3) 0.0137(19) -0.003(2)
C119 0.065(3) 0.034(3) 0.028(3) -0.004(2) 0.012(2) -0.002(2)
C120 0.078(4) 0.036(3) 0.042(3) -0.005(3) 0.036(3) 0.004(3)
C121 0.053(3) 0.044(3) 0.049(4) 0.007(3) 0.034(3) 0.013(3)
C122 0.038(3) 0.032(3) 0.042(3) 0.001(2) 0.019(2) 0.003(2)
C123 0.023(2) 0.026(3) 0.033(2) 0.003(2) 0.0108(16) 0.0017(18)
C124 0.041(3) 0.036(3) 0.039(3) -0.007(3) 0.005(2) 0.008(2)
C125 0.042(3) 0.060(4) 0.045(3) 0.001(3) -0.002(2) 0.007(3)
C126 0.044(3) 0.037(3) 0.055(4) 0.020(3) 0.008(3) 0.004(2)
C127 0.040(3) 0.030(3) 0.064(4) 0.002(3) 0.014(3) 0.008(2)
C128 0.043(3) 0.027(3) 0.041(3) 0.000(2) 0.013(2) 0.000(2)
C129 0.040(3) 0.017(2) 0.021(2) -0.0064(19) 0.0040(19) -0.0052(18)
C130 0.031(2) 0.020(2) 0.021(2) -0.0023(19) 0.0009(17) 0.0017(17)
C131 0.032(2) 0.025(3) 0.028(3) -0.007(2) 0.0009(19) -0.0031(18)
C132 0.043(3) 0.024(3) 0.028(3) -0.003(2) 0.001(2) -0.002(2)
C133 0.040(3) 0.026(3) 0.026(3) -0.008(2) 0.006(2) 0.0012(19)
C134 0.035(3) 0.022(3) 0.024(2) -0.0004(19) 0.0043(18) 0.0021(18)
C135 0.049(3) 0.035(3) 0.040(3) -0.020(3) 0.002(2) -0.004(2)
C136 0.066(4) 0.063(4) 0.044(4) -0.023(3) -0.003(3) -0.009(3)
C137 0.108(6) 0.038(4) 0.053(4) -0.023(3) 0.013(4) -0.037(3)
C138 0.076(4) 0.061(5) 0.062(4) -0.039(4) 0.017(3) -0.014(3)
C139 0.034(3) 0.026(3) 0.022(2) -0.002(2) 0.0033(18) -0.0003(18)
C140 0.028(2) 0.027(3) 0.026(2) -0.001(2) 0.0095(16) -0.0033(18)
C141 0.031(2) 0.031(3) 0.032(3) -0.003(2) 0.0116(19) -0.0007(19)
C142 0.057(3) 0.024(3) 0.040(3) -0.002(2) 0.027(2) 0.004(2)
C143 0.083(4) 0.039(4) 0.045(4) 0.014(3) 0.034(3) 0.011(3)
C144 0.074(4) 0.045(4) 0.031(3) 0.009(3) 0.024(3) 0.012(3)
C145 0.054(3) 0.039(3) 0.026(2) -0.005(3) 0.011(2) 0.003(3)
C146 0.046(3) 0.029(3) 0.033(3) -0.008(2) 0.016(2) -0.004(2)
C147 0.047(3) 0.050(3) 0.063(3) 0.006(3) 0.026(2) -0.001(2)
C148 0.068(4) 0.058(4) 0.120(5) -0.001(4) 0.046(4) -0.015(3)
C149 0.089(6) 0.065(5) 0.140(8) -0.015(5) 0.074(6) -0.035(4)
C150 0.090(4) 0.066(4) 0.117(5) 0.013(4) 0.045(4) -0.024(3)
C151 0.063(3) 0.051(3) 0.058(3) 0.012(3) 0.017(3) -0.013(3)
C152 0.029(2) 0.025(3) 0.032(3) -0.009(2) 0.0015(19) 0.0063(19)
C153 0.028(2) 0.047(3) 0.037(3) -0.005(2) 0.003(2) 0.001(2)
C154 0.042(3) 0.063(4) 0.039(3) -0.002(3) 0.010(2) -0.010(3)
C155 0.048(4) 0.104(6) 0.049(4) 0.011(4) 0.013(3) -0.018(4)
C156 0.054(4) 0.180(10) 0.044(4) -0.015(5) 0.024(3) -0.031(5)
C157 0.047(4) 0.115(7) 0.064(5) -0.029(5) 0.025(3) -0.004(4)
C158 0.034(3) 0.097(5) 0.052(4) -0.031(4) 0.010(3) 0.002(3)
C159 0.044(3) 0.036(3) 0.031(3) -0.004(2) 0.005(2) 0.012(2)
C160 0.071(4) 0.037(3) 0.051(4) 0.011(3) 0.014(3) 0.013(3)
C161 0.088(4) 0.079(4) 0.068(4) 0.029(3) 0.014(3) 0.039(4)
C162 0.124(8) 0.071(6) 0.093(6) 0.028(5) 0.011(5) 0.065(5)
C163 0.073(4) 0.093(5) 0.070(4) 0.021(4) 0.014(3) 0.045(4)
C164 0.051(4) 0.071(5) 0.062(4) 0.007(3) 0.008(3) 0.018(3)
C165 0.034(3) 0.025(3) 0.029(3) -0.005(2) 0.0069(19) 0.0003(19)
C166 0.047(4) 0.028(3) 0.036(3) 0.000(3) -0.001(3) -0.009(3)
C167 0.054(4) 0.033(4) 0.037(4) 0.005(3) -0.005(3) -0.010(4)
C168 0.066(5) 0.047(4) 0.053(5) 0.019(4) -0.017(4) 0.002(4)
C169 0.062(5) 0.041(4) 0.060(6) 0.020(5) -0.024(5) 0.004(3)
C170 0.070(13) 0.087(16) 0.106(17) 0.031(13) 0.021(11) 0.059(13)
C171 0.042(5) 0.026(5) 0.032(5) 0.000(4) -0.009(4) 0.003(4)
C172 0.032(3) 0.033(3) 0.021(2) 0.001(2) 0.0057(18) -0.0080(19)
C173 0.040(3) 0.030(3) 0.036(3) 0.003(2) 0.009(2) -0.003(2)
C174 0.040(3) 0.051(4) 0.046(3) 0.010(3) 0.008(2) -0.001(2)
C175 0.049(3) 0.042(4) 0.066(4) 0.006(3) 0.005(3) -0.019(3)
C176 0.052(4) 0.034(3) 0.090(5) 0.009(3) -0.003(3) -0.012(3)
C177 0.037(3) 0.031(3) 0.051(3) 0.006(2) 0.000(2) -0.004(2)
C178 0.036(3) 0.028(3) 0.015(2) -0.0023(19) 0.0023(17) 0.0008(18)
C179 0.043(3) 0.037(3) 0.023(2) -0.002(2) 0.008(2) -0.007(2)
C180 0.063(4) 0.030(3) 0.031(3) -0.004(2) 0.003(2) -0.012(2)
C181 0.072(4) 0.040(4) 0.026(3) -0.009(2) 0.012(3) 0.004(3)
C182 0.066(3) 0.055(4) 0.024(3) -0.007(3) 0.019(2) -0.003(3)
C183 0.059(3) 0.038(3) 0.027(3) -0.003(2) 0.014(2) -0.014(2)
C184 0.039(3) 0.030(3) 0.019(2) -0.0016(19) 0.0075(18) -0.0033(19)
C566 0.045(4) 0.029(4) 0.035(4) 0.005(4) -0.007(3) -0.012(3)
C567 0.037(4) 0.038(5) 0.032(4) 0.005(3) -0.002(4) -0.017(4)
C568 0.063(6) 0.047(5) 0.048(5) 0.020(4) -0.012(4) -0.002(4)
C569 0.059(5) 0.037(4) 0.065(7) 0.021(5) -0.024(5) 0.008(4)
C570 0.066(6) 0.044(5) 0.052(5) 0.020(4) -0.014(4) 0.004(4)
C571 0.050(4) 0.032(4) 0.039(3) 0.003(3) -0.003(3) -0.007(4)

loop_
_atom_type_symbol
_atom_type_scat_dispersion_real
_atom_type_scat_dispersion_imag
_atom_type_scat_Cromer_Mann_a1
_atom_type_scat_Cromer_Mann_b1
_atom_type_scat_Cromer_Mann_a2
_atom_type_scat_Cromer_Mann_b2
_atom_type_scat_Cromer_Mann_a3
_atom_type_scat_Cromer_Mann_b3
_atom_type_scat_Cromer_Mann_a4
_atom_type_scat_Cromer_Mann_b4
_atom_type_scat_Cromer_Mann_c
_atom_type_scat_source
C 0.0033 0.0016 2.3100 20.8439 1.0200 10.2075 1.5886 0.5687 0.8650 51.6512 0.2156 'International Tables Vol C 4.2.6.8 and 6.1.1.4'
H 0.0000 0.0000 0.4930 10.5109 0.3229 26.1257 0.1402 3.1424 0.0408 57.7998 0.0030 'International Tables Vol C 4.2.6.8 and 6.1.1.4'
O 0.0106 0.0060 3.0485 13.2771 2.2868 5.7011 1.5463 0.3239 0.8670 32.9089 0.2508 'International Tables Vol C 4.2.6.8 and 6.1.1.4'
P 0.1023 0.0942 6.4345 1.9067 4.1791 27.1570 1.7800 0.5260 1.4908 68.1645 1.1149 'International Tables Vol C 4.2.6.8 and 6.1.1.4'
Nb -2.0727 0.6215 17.6142 1.1887 12.0144 11.7660 4.0418 0.2048 3.5335 69.7957 3.7559 'International Tables Vol C 4.2.6.8 and 6.1.1.4'

loop_
_geom_angle_atom_site_label_1
_geom_angle_atom_site_label_2
_geom_angle_atom_site_label_3
_geom_angle
_geom_angle_publ_flag
O1 Nb1 O2 155.03(12) yes
O1 Nb1 O3 103.00(13) yes
O2 Nb1 O3 101.28(13) yes
O1 Nb1 C73 86.58(14) yes
O2 Nb1 C73 89.24(14) yes
O3 Nb1 C73 113.10(15) yes
O1 Nb1 C92 83.61(14) yes
O2 Nb1 C92 83.06(14) yes
O3 Nb1 C92 109.07(15) yes
C73 Nb1 C92 137.82(15) yes
O4 Nb2 O5 154.56(12) yes
O4 Nb2 O6 102.14(13) yes
O5 Nb2 O6 102.81(14) yes
O4 Nb2 C165 88.72(14) yes
O5 Nb2 C165 85.96(15) yes
O6 Nb2 C165 113.35(15) yes
O4 Nb2 C184 82.68(15) yes
O5 Nb2 C184 84.31(15) yes
O6 Nb2 C184 109.75(16) yes
C165 Nb2 C184 136.89(17) yes
C73 P1 C74 112.3(2) yes
C73 P1 C80 113.4(2) yes
C74 P1 C80 105.9(2) yes
C73 P1 C86 111.4(2) yes
C74 P1 C86 106.5(2) yes
C80 P1 C86 106.9(2) yes
C165 P2 C166 112.4(3) yes
C165 P2 C172 113.9(2) yes
C166 P2 C172 106.7(5) yes
C165 P2 C178 111.6(2) yes
C166 P2 C178 105.3(4) yes
C172 P2 C178 106.3(2) yes
C165 P2 C172 113.9(2) yes
C165 P2 C178 111.6(2) yes
C172 P2 C178 106.3(2) yes
C165 P2 C566 108.9(3) yes
C172 P2 C566 106.1(6) yes
C178 P2 C566 109.8(3) yes
Nb1 O1 C1 159.6(3) yes
Nb1 O2 C37 146.9(3) yes
Nb2 O4 C93 149.7(3) yes
Nb2 O5 C129 160.9(3) yes
O1 C1 C2 119.9(4) yes
O1 C1 C6 119.4(4) yes
C2 C1 C6 120.7(4) yes
C1 C2 C3 118.0(4) yes
C1 C2 C11 121.1(4) yes
C3 C2 C11 120.9(4) yes
C2 C3 C4 122.8(4) yes
C2 C3 H31 118.6 no
C4 C3 H31 118.7 no
C3 C4 C5 117.5(4) yes
C3 C4 C7 123.5(4) yes
C5 C4 C7 119.0(4) yes
C4 C5 C6 122.2(4) yes
C4 C5 H51 118.7 no
C6 C5 H51 119.1 no
C5 C6 C1 118.6(4) yes
C5 C6 C24 120.7(4) yes
C1 C6 C24 120.6(4) yes
C4 C7 C8 111.6(4) yes
C4 C7 C9 109.4(4) yes
C8 C7 C9 110.9(5) yes
C4 C7 C10 109.2(4) yes
C8 C7 C10 106.2(5) yes
C9 C7 C10 109.5(5) yes
C7 C8 H81 110.6 no
C7 C8 H82 108.1 no
H81 C8 H82 109.5 no
C7 C8 H83 109.7 no
H81 C8 H83 109.5 no
H82 C8 H83 109.5 no
C7 C9 H91 109.8 no
C7 C9 H92 109.1 no
H91 C9 H92 109.5 no
C7 C9 H93 109.6 no
H91 C9 H93 109.5 no
H92 C9 H93 109.5 no
C7 C10 H101 110.2 no
C7 C10 H102 108.6 no
H101 C10 H102 109.5 no
C7 C10 H103 109.6 no
H101 C10 H103 109.5 no
H102 C10 H103 109.5 no
C2 C11 C12 110.8(4) yes
C2 C11 C18 114.7(4) yes
C12 C11 C18 114.8(4) yes
C2 C11 H111 105.0 no
C12 C11 H111 105.1 no
C18 C11 H111 105.3 no
C11 C12 C13 119.3(5) yes
C11 C12 C17 122.4(5) yes
C13 C12 C17 118.2(5) yes
C12 C13 C14 122.0(6) yes
C12 C13 H131 118.0 no
C14 C13 H131 120.0 no
C13 C14 C15 119.5(7) yes
C13 C14 H141 120.0 no
C15 C14 H141 120.5 no
C14 C15 C16 119.9(6) yes
C14 C15 H151 119.5 no
C16 C15 H151 120.5 no
C15 C16 C17 120.5(7) yes
C15 C16 H161 119.6 no
C17 C16 H161 119.9 no
C16 C17 C12 119.9(7) yes
C16 C17 H171 120.4 no
C12 C17 H171 119.6 no
C11 C18 C19 120.0(5) yes
C11 C18 C23 121.8(5) yes
C19 C18 C23 118.1(5) yes
C18 C19 C20 122.5(7) yes
C18 C19 H191 118.4 no
C20 C19 H191 119.0 no
C19 C20 C21 119.6(6) yes
C19 C20 H201 121.3 no
C21 C20 H201 118.9 no
C20 C21 C22 119.5(6) yes
C20 C21 H211 120.7 no
C22 C21 H211 119.7 no
C21 C22 C23 119.0(7) yes
C21 C22 H221 120.2 no
C23 C22 H221 120.7 no
C22 C23 C18 121.2(6) yes
C22 C23 H231 119.6 no
C18 C23 H231 119.1 no
C6 C24 C25 111.5(4) yes
C6 C24 C31 111.7(4) yes
C25 C24 C31 112.7(4) yes
C6 C24 H241 107.1 no
C25 C24 H241 106.4 no
C31 C24 H241 106.9 no
C24 C25 C26 118.7(5) yes
C24 C25 C30 124.5(5) yes
C26 C25 C30 116.8(5) yes
C25 C26 C27 119.0(7) yes
C25 C26 H261 120.2 no
C27 C26 H261 120.8 no
C26 C27 C28 122.1(7) yes
C26 C27 H271 118.8 no
C28 C27 H271 119.0 no
C27 C28 C29 118.6(7) yes
C27 C28 H281 121.2 no
C29 C28 H281 120.1 no
C28 C29 C30 120.5(7) yes
C28 C29 H291 120.1 no
C30 C29 H291 119.4 no
C25 C30 C29 122.8(7) yes
C25 C30 H301 118.1 no
C29 C30 H301 119.0 no
C24 C31 C32 121.1(4) yes
C24 C31 C36 120.1(4) yes
C32 C31 C36 118.8(5) yes
C31 C32 C33 121.2(5) yes
C31 C32 H321 119.5 no
C33 C32 H321 119.2 no
C32 C33 C34 119.4(5) yes
C32 C33 H331 119.6 no
C34 C33 H331 121.0 no
C33 C34 C35 119.8(5) yes
C33 C34 H341 119.4 no
C35 C34 H341 120.8 no
C34 C35 C36 121.1(5) yes
C34 C35 H351 119.9 no
C36 C35 H351 119.0 no
C31 C36 C35 119.5(4) yes
C31 C36 H361 119.8 no
C35 C36 H361 120.6 no
O2 C37 C38 120.8(3) yes
O2 C37 C42 119.2(4) yes
C38 C37 C42 120.0(4) yes
C37 C38 C39 118.6(4) yes
C37 C38 C47 120.3(4) yes
C39 C38 C47 121.0(4) yes
C38 C39 C40 123.2(4) yes
C38 C39 H391 118.5 no
C40 C39 H391 118.2 no
C39 C40 C41 117.5(4) yes
C39 C40 C43 123.8(4) yes
C41 C40 C43 118.7(3) yes
C39 C40 C41 117.5(4) yes
C39 C40 C431 120.6(4) yes
C41 C40 C431 121.2(4) yes
C40 C41 C42 121.9(4) yes
C40 C41 H411 118.9 no
C42 C41 H411 119.1 no
C37 C42 C41 118.8(4) yes
C37 C42 C60 119.5(4) yes
C41 C42 C60 121.6(4) yes
C40 C43 C44 110.83(6) yes
C40 C43 C45 107.65(6) yes
C44 C43 C45 108.69(7) yes
C40 C43 C46 110.86(6) yes
C44 C43 C46 110.02(6) yes
C45 C43 C46 108.71(6) yes
C43 C44 H441 109.6 no
C43 C44 H442 108.2 no
H441 C44 H442 109.5 no
C43 C44 H443 110.7 no
H441 C44 H443 109.5 no
H442 C44 H443 109.5 no
C43 C45 H451 109.9 no
C43 C45 H452 108.3 no
H451 C45 H452 109.5 no
C43 C45 H453 110.2 no
H451 C45 H453 109.5 no
H452 C45 H453 109.5 no
C43 C46 H461 109.2 no
C43 C46 H462 110.4 no
H461 C46 H462 109.5 no
C43 C46 H463 108.8 no
H461 C46 H463 109.5 no
H462 C46 H463 109.5 no
C38 C47 C48 110.9(3) yes
C38 C47 C54 112.8(3) yes
C48 C47 C54 111.9(3) yes
C38 C47 H471 107.0 no
C48 C47 H471 107.0 no
C54 C47 H471 106.9 no
C47 C48 C49 118.4(4) yes
C47 C48 C53 122.9(4) yes
C49 C48 C53 118.7(5) yes
C48 C49 C50 119.7(5) yes
C48 C49 H491 120.1 no
C50 C49 H491 120.2 no
C49 C50 C51 121.0(5) yes
C49 C50 H501 119.8 no
C51 C50 H501 119.2 no
C50 C51 C52 119.3(5) yes
C50 C51 H511 120.6 no
C52 C51 H511 120.1 no
C51 C52 C53 120.2(5) yes
C51 C52 H521 120.4 no
C53 C52 H521 119.4 no
C52 C53 C48 121.0(5) yes
C52 C53 H531 119.6 no
C48 C53 H531 119.3 no
C47 C54 C55 118.6(4) yes
C47 C54 C59 122.9(4) yes
C55 C54 C59 118.4(4) yes
C54 C55 C56 120.3(5) yes
C54 C55 H551 120.0 no
C56 C55 H551 119.7 no
C55 C56 C57 120.2(5) yes
C55 C56 H561 119.9 no
C57 C56 H561 119.8 no
C56 C57 C58 120.1(5) yes
C56 C57 H571 119.5 no
C58 C57 H571 120.4 no
C57 C58 C59 119.9(5) yes
C57 C58 H581 119.0 no
C59 C58 H581 121.1 no
C58 C59 C54 121.2(4) yes
C58 C59 H591 119.5 no
C54 C59 H591 119.3 no
C42 C60 C61 113.0(4) yes
C42 C60 C67 114.0(4) yes
C61 C60 C67 111.3(3) yes
C42 C60 H601 106.0 no
C61 C60 H601 105.7 no
C67 C60 H601 106.0 no
C60 C61 C62 122.3(4) yes
C60 C61 C66 120.4(4) yes
C62 C61 C66 117.2(4) yes
C61 C62 C63 121.2(5) yes
C61 C62 H621 118.7 no
C63 C62 H621 120.1 no
C62 C63 C64 120.5(5) yes
C62 C63 H631 119.7 no
C64 C63 H631 119.8 no
C63 C64 C65 118.9(5) yes
C63 C64 H641 120.7 no
C65 C64 H641 120.4 no
C64 C65 C66 121.2(6) yes
C64 C65 H651 118.6 no
C66 C65 H651 120.2 no
C61 C66 C65 120.9(5) yes
C61 C66 H661 119.7 no
C65 C66 H661 119.3 no
C60 C67 C68 124.3(4) yes
C60 C67 C72 117.9(4) yes
C68 C67 C72 117.7(5) yes
C67 C68 C69 120.4(5) yes
C67 C68 H681 119.6 no
C69 C68 H681 119.9 no
C68 C69 C70 121.1(6) yes
C68 C69 H691 119.0 no
C70 C69 H691 119.9 no
C69 C70 C71 119.7(5) yes
C69 C70 H701 119.9 no
C71 C70 H701 120.3 no
C70 C71 C72 120.3(6) yes
C70 C71 H711 119.7 no
C72 C71 H711 120.0 no
C67 C72 C71 120.8(5) yes
C67 C72 H721 119.9 no
C71 C72 H721 119.4 no
Nb1 C73 P1 121.0(2) yes
Nb1 C73 H731 106.6 no
P1 C73 H731 106.7 no
Nb1 C73 H732 106.4 no
P1 C73 H732 106.4 no
H731 C73 H732 109.5 no
P1 C74 C75 121.6(4) yes
P1 C74 C79 122.0(4) yes
C75 C74 C79 116.4(4) yes
C74 C75 C76 121.0(6) yes
C74 C75 H751 119.4 no
C76 C75 H751 119.5 no
C75 C76 C77 119.5(6) yes
C75 C76 H761 120.8 no
C77 C76 H761 119.7 no
C76 C77 C78 120.3(5) yes
C76 C77 H771 119.2 no
C78 C77 H771 120.4 no
C77 C78 C79 120.1(6) yes
C77 C78 H781 119.8 no
C79 C78 H781 119.9 no
C78 C79 C74 122.8(5) yes
C78 C79 H791 119.8 no
C74 C79 H791 117.4 no
P1 C80 C81 120.2(4) yes
P1 C80 C85 120.5(4) yes
C81 C80 C85 119.2(5) yes
C80 C81 C82 119.4(5) yes
C80 C81 H811 120.3 no
C82 C81 H811 120.3 no
C81 C82 C83 121.4(6) yes
C81 C82 H821 118.6 no
C83 C82 H821 120.0 no
C82 C83 C84 119.5(5) yes
C82 C83 H831 119.2 no
C84 C83 H831 121.3 no
C83 C84 C85 120.1(5) yes
C83 C84 H841 120.0 no
C85 C84 H841 119.9 no
C80 C85 C84 120.3(5) yes
C80 C85 H851 119.0 no
C84 C85 H851 120.7 no
P1 C86 C87 119.4(3) yes
P1 C86 C91 121.3(4) yes
C87 C86 C91 119.2(4) yes
C86 C87 C88 119.8(4) yes
C86 C87 H871 119.7 no
C88 C87 H871 120.5 no
C87 C88 C89 120.0(5) yes
C87 C88 H881 120.0 no
C89 C88 H881 120.0 no
C88 C89 C90 120.4(5) yes
C88 C89 H891 120.3 no
C90 C89 H891 119.3 no
C89 C90 C91 120.3(5) yes
C89 C90 H901 120.0 no
C91 C90 H901 119.7 no
C86 C91 C90 120.3(5) yes
C86 C91 H911 119.5 no
C90 C91 H911 120.2 no
Nb1 C92 H921 109.4 no
Nb1 C92 H922 109.5 no
H921 C92 H922 109.5 no
Nb1 C92 H923 109.5 no
H921 C92 H923 109.5 no
H922 C92 H923 109.5 no
O4 C93 C94 119.9(4) yes
O4 C93 C98 119.9(4) yes
C94 C93 C98 120.1(4) yes
C93 C94 C95 119.0(4) yes
C93 C94 C103 118.8(4) yes
C95 C94 C103 122.2(4) yes
C94 C95 C96 122.9(4) yes
C94 C95 H951 118.6 no
C96 C95 H951 118.5 no
C95 C96 C97 116.7(4) yes
C95 C96 C99 119.9(4) yes
C97 C96 C99 123.4(4) yes
C96 C97 C98 123.4(5) yes
C96 C97 H971 118.1 no
C98 C97 H971 118.5 no
C93 C98 C97 117.8(4) yes
C93 C98 C116 121.1(4) yes
C97 C98 C116 121.2(4) yes
C96 C99 C100 108.3(4) yes
C96 C99 C101 111.8(4) yes
C100 C99 C101 109.7(5) yes
C96 C99 C102 112.3(4) yes
C100 C99 C102 107.1(5) yes
C101 C99 C102 107.5(4) yes
C99 C100 H1001 111.1 no
C99 C100 H1002 107.5 no
H1001 C100 H1002 109.5 no
C99 C100 H1003 109.8 no
H1001 C100 H1003 109.5 no
H1002 C100 H1003 109.5 no
C99 C101 H1011 110.3 no
C99 C101 H1012 106.8 no
H1011 C101 H1012 109.5 no
C99 C101 H1013 111.3 no
H1011 C101 H1013 109.5 no
H1012 C101 H1013 109.5 no
C99 C102 H1021 110.2 no
C99 C102 H1022 108.8 no
H1021 C102 H1022 109.5 no
C99 C102 H1023 109.4 no
H1021 C102 H1023 109.5 no
H1022 C102 H1023 109.5 no
C94 C103 C104 115.5(4) yes
C94 C103 C110 112.0(4) yes
C104 C103 C110 111.2(4) yes
C94 C103 H1031 105.8 no
C104 C103 H1031 105.7 no
C110 C103 H1031 105.8 no
C103 C104 C105 123.8(4) yes
C103 C104 C109 117.8(4) yes
C105 C104 C109 118.3(5) yes
C104 C105 C106 120.6(5) yes
C104 C105 H1051 118.8 no
C106 C105 H1051 120.6 no
C105 C106 C107 120.7(6) yes
C105 C106 H1061 120.5 no
C107 C106 H1061 118.8 no
C106 C107 C108 119.4(5) yes
C106 C107 H1071 120.9 no
C108 C107 H1071 119.7 no
C107 C108 C109 119.9(6) yes
C107 C108 H1081 119.8 no
C109 C108 H1081 120.4 no
C104 C109 C108 121.2(6) yes
C104 C109 H1091 119.2 no
C108 C109 H1091 119.6 no
C103 C110 C111 120.4(4) yes
C103 C110 C115 121.1(4) yes
C111 C110 C115 118.5(4) yes
C110 C111 C112 121.3(5) yes
C110 C111 H1111 118.4 no
C112 C111 H1111 120.3 no
C111 C112 C113 120.4(5) yes
C111 C112 H1121 119.6 no
C113 C112 H1121 120.1 no
C112 C113 C114 118.6(5) yes
C112 C113 H1131 121.1 no
C114 C113 H1131 120.3 no
C113 C114 C115 120.7(5) yes
C113 C114 H1141 120.0 no
C115 C114 H1141 119.3 no
C114 C115 C110 120.4(5) yes
C114 C115 H1151 120.5 no
C110 C115 H1151 119.1 no
C98 C116 C117 113.4(3) yes
C98 C116 C123 111.6(3) yes
C117 C116 C123 110.9(4) yes
C98 C116 H1161 106.3 no
C117 C116 H1161 107.2 no
C123 C116 H1161 107.1 no
C116 C117 C118 121.9(4) yes
C116 C117 C122 119.2(4) yes
C118 C117 C122 118.6(4) yes
C117 C118 C119 120.6(4) yes
C117 C118 H1181 119.5 no
C119 C118 H1181 119.9 no
C118 C119 C120 118.9(5) yes
C118 C119 H1191 120.2 no
C120 C119 H1191 120.8 no
C119 C120 C121 120.8(5) yes
C119 C120 H1201 119.3 no
C121 C120 H1201 119.9 no
C120 C121 C122 119.6(5) yes
C120 C121 H1211 119.9 no
C122 C121 H1211 120.5 no
C121 C122 C117 121.3(5) yes
C121 C122 H1221 119.6 no
C117 C122 H1221 119.0 no
C116 C123 C124 119.4(4) yes
C116 C123 C128 124.1(4) yes
C124 C123 C128 116.5(5) yes
C123 C124 C125 122.5(5) yes
C123 C124 H1241 118.0 no
C125 C124 H1241 119.5 no
C124 C125 C126 119.6(5) yes
C124 C125 H1251 120.3 no
C126 C125 H1251 120.1 no
C125 C126 C127 119.4(5) yes
C125 C126 H1261 120.8 no
C127 C126 H1261 119.8 no
C126 C127 C128 120.7(5) yes
C126 C127 H1271 119.8 no
C128 C127 H1271 119.6 no
C123 C128 C127 121.4(5) yes
C123 C128 H1281 118.6 no
C127 C128 H1281 120.0 no
O5 C129 C130 119.8(4) yes
O5 C129 C134 119.6(4) yes
C130 C129 C134 120.5(4) yes
C129 C130 C131 118.8(4) yes
C129 C130 C139 120.7(4) yes
C131 C130 C139 120.4(4) yes
C130 C131 C132 122.3(4) yes
C130 C131 H1311 118.1 no
C132 C131 H1311 119.6 no
C131 C132 C133 117.5(4) yes
C131 C132 C135 119.1(4) yes
C133 C132 C135 123.3(4) yes
C132 C133 C134 122.4(4) yes
C132 C133 H1331 119.1 no
C134 C133 H1331 118.5 no
C129 C134 C133 118.2(4) yes
C129 C134 C152 121.1(4) yes
C133 C134 C152 120.7(4) yes
C132 C135 C136 108.3(4) yes
C132 C135 C137 109.6(4) yes
C136 C135 C137 110.1(5) yes
C132 C135 C138 112.4(5) yes
C136 C135 C138 106.7(5) yes
C137 C135 C138 109.7(5) yes
C135 C136 H1361 108.6 no
C135 C136 H1362 110.1 no
H1361 C136 H1362 109.5 no
C135 C136 H1363 109.7 no
H1361 C136 H1363 109.5 no
H1362 C136 H1363 109.5 no
C135 C137 H1371 110.2 no
C135 C137 H1372 110.0 no
H1371 C137 H1372 109.5 no
C135 C137 H1373 108.2 no
H1371 C137 H1373 109.5 no
H1372 C137 H1373 109.5 no
C135 C138 H1381 109.6 no
C135 C138 H1382 108.4 no
H1381 C138 H1382 109.5 no
C135 C138 H1383 110.4 no
H1381 C138 H1383 109.5 no
H1382 C138 H1383 109.5 no
C130 C139 C140 110.1(4) yes
C130 C139 C146 113.0(4) yes
C140 C139 C146 112.3(4) yes
C130 C139 H1391 106.9 no
C140 C139 H1391 107.0 no
C146 C139 H1391 107.2 no
C139 C140 C141 120.5(4) yes
C139 C140 C145 121.7(4) yes
C141 C140 C145 117.8(5) yes
C140 C141 C142 122.1(5) yes
C140 C141 H1411 119.1 no
C142 C141 H1411 118.7 no
C141 C142 C143 119.4(5) yes
C141 C142 H1421 120.2 no
C143 C142 H1421 120.4 no
C142 C143 C144 119.0(5) yes
C142 C143 H1431 119.5 no
C144 C143 H1431 121.5 no
C143 C144 C145 121.6(5) yes
C143 C144 H1441 118.8 no
C145 C144 H1441 119.5 no
C140 C145 C144 120.1(5) yes
C140 C145 H1451 119.2 no
C144 C145 H1451 120.7 no
C139 C146 C147 123.6(5) yes
C139 C146 C151 118.1(5) yes
C147 C146 C151 118.4(5) yes
C146 C147 C148 120.4(6) yes
C146 C147 H1471 118.4 no
C148 C147 H1471 121.3 no
C147 C148 C149 121.7(8) yes
C147 C148 H1481 118.5 no
C149 C148 H1481 119.8 no
C148 C149 C150 118.4(7) yes
C148 C149 H1491 121.5 no
C150 C149 H1491 120.0 no
C149 C150 C151 120.5(8) yes
C149 C150 H1501 119.7 no
C151 C150 H1501 119.6 no
C146 C151 C150 120.7(7) yes
C146 C151 H1511 119.3 no
C150 C151 H1511 120.0 no
C134 C152 C153 112.3(4) yes
C134 C152 C159 113.2(4) yes
C153 C152 C159 112.7(4) yes
C134 C152 H1521 106.2 no
C153 C152 H1521 106.1 no
C159 C152 H1521 105.7 no
C152 C153 C154 119.3(5) yes
C152 C153 C158 122.3(5) yes
C154 C153 C158 118.4(5) yes
C153 C154 C155 123.6(6) yes
C153 C154 H1541 118.0 no
C155 C154 H1541 118.3 no
C154 C155 C156 116.4(7) yes
C154 C155 H1551 121.6 no
C156 C155 H1551 121.9 no
C155 C156 C157 120.7(7) yes
C155 C156 H1561 118.2 no
C157 C156 H1561 121.0 no
C156 C157 C158 121.4(7) yes
C156 C157 H1571 117.4 no
C158 C157 H1571 121.2 no
C157 C158 C153 119.4(7) yes
C157 C158 H1581 107.5 no
C153 C158 H1581 107.4 no
C157 C158 H1582 107.0 no
C153 C158 H1582 105.9 no
H1581 C158 H1582 109.5 no
C152 C159 C160 121.4(5) yes
C152 C159 C164 120.0(5) yes
C160 C159 C164 118.5(5) yes
C159 C160 C161 119.9(7) yes
C159 C160 H1601 118.8 no
C161 C160 H1601 121.3 no
C160 C161 C162 119.4(8) yes
C160 C161 H1611 120.9 no
C162 C161 H1611 119.6 no
C161 C162 C163 123.0(7) yes
C161 C162 H1621 119.3 no
C163 C162 H1621 117.7 no
C162 C163 C164 119.2(7) yes
C162 C163 H1631 120.2 no
C164 C163 H1631 120.6 no
C163 C164 C159 119.8(7) yes
C163 C164 H1641 120.5 no
C159 C164 H1641 119.7 no
Nb2 C165 P2 121.7(2) yes
Nb2 C165 H1651 106.3 no
P2 C165 H1651 106.2 no
Nb2 C165 H1652 106.4 no
P2 C165 H1652 106.4 no
H1651 C165 H1652 109.5 no
P2 C166 C167 115.50(7) yes
P2 C166 C171 115.48(7) yes
C167 C166 C171 128.95(7) yes
C166 C167 C168 112.56(7) yes
C166 C167 H1671 120.6 no
C168 C167 H1671 124.7 no
C167 C168 C169 121.67(7) yes
C167 C168 H1681 116.3 no
C169 C168 H1681 121.6 no
C168 C169 C170 121.73(7) yes
C168 C169 H1691 117.0 no
C170 C169 H1691 120.7 no
C169 C170 C171 121.64(7) yes
C169 C170 H1701 117.1 no
C171 C170 H1701 120.1 no
C170 C171 C166 112.54(7) yes
C170 C171 H1711 122.0 no
C166 C171 H1711 124.2 no
P2 C172 C173 119.6(4) yes
P2 C172 C177 120.6(4) yes
C173 C172 C177 119.5(4) yes
C172 C173 C174 120.5(5) yes
C172 C173 H1731 119.5 no
C174 C173 H1731 120.0 no
C173 C174 C175 119.4(5) yes
C173 C174 H1741 120.0 no
C175 C174 H1741 120.6 no
C174 C175 C176 119.2(5) yes
C174 C175 H1751 120.3 no
C176 C175 H1751 120.5 no
C175 C176 C177 121.5(6) yes
C175 C176 H1761 119.0 no
C177 C176 H1761 119.5 no
C172 C177 C176 119.8(5) yes
C172 C177 H1771 120.0 no
C176 C177 H1771 120.1 no
P2 C178 C179 119.6(3) yes
P2 C178 C183 120.1(4) yes
C179 C178 C183 120.3(4) yes
C178 C179 C180 119.0(4) yes
C178 C179 H1791 120.3 no
C180 C179 H1791 120.7 no
C179 C180 C181 120.5(5) yes
C179 C180 H1801 119.9 no
C181 C180 H1801 119.6 no
C180 C181 C182 120.5(5) yes
C180 C181 H1811 119.9 no
C182 C181 H1811 119.6 no
C181 C182 C183 119.6(5) yes
C181 C182 H1821 119.7 no
C183 C182 H1821 120.7 no
C182 C183 C178 120.1(5) yes
C182 C183 H1831 119.7 no
C178 C183 H1831 120.2 no
Nb2 C184 H1841 109.4 no
Nb2 C184 H1842 109.6 no
H1841 C184 H1842 109.5 no
Nb2 C184 H1843 109.4 no
H1841 C184 H1843 109.5 no
H1842 C184 H1843 109.5 no
C186 C185 C190 122.30(7) yes
C186 C185 H1851 119.1 no
C190 C185 H1851 118.5 no
C185 C186 C187 119.53(7) yes
C185 C186 H1861 119.8 no
C187 C186 H1861 120.6 no
C186 C187 C188 117.86(7) yes
C186 C187 H1871 120.8 no
C188 C187 H1871 121.2 no
C187 C188 C189 122.65(7) yes
C187 C188 H1881 118.5 no
C189 C188 H1881 118.6 no
C188 C189 C190 117.89(7) yes
C188 C189 H1891 120.9 no
C190 C189 H1891 121.0 no
C189 C190 C185 119.56(7) yes
C189 C190 H1901 120.1 no
C185 C190 H1901 120.2 no
C192 C191 C196 122.30(7) yes
C192 C191 H1911 115.3 no
C196 C191 H1911 122.4 no
C191 C192 C193 119.54(7) yes
C191 C192 H1921 123.4 no
C193 C192 H1921 116.8 no
C192 C193 C194 117.86(7) yes
C192 C193 H1931 124.1 no
C194 C193 H1931 117.8 no
C193 C194 C195 122.63(7) yes
C193 C194 H1941 121.8 no
C195 C194 H1941 115.3 no
C194 C195 C196 117.82(7) yes
C194 C195 H1951 124.5 no
C196 C195 H1951 117.6 no
C195 C196 C191 119.47(7) yes
C195 C196 H1961 123.9 no
C191 C196 H1961 116.6 no
C198 C197 C202 122.31(7) yes
C198 C197 H1971 117.6 no
C202 C197 H1971 119.8 no
C197 C198 C199 119.58(7) yes
C197 C198 H1981 121.1 no
C199 C198 H1981 119.3 no
C198 C199 C200 117.89(7) yes
C198 C199 H1991 122.1 no
C200 C199 H1991 120.0 no
C199 C200 C201 122.59(7) yes
C199 C200 H2001 119.8 no
C201 C200 H2001 117.5 no
C200 C201 C202 117.78(7) yes
C200 C201 H2011 122.1 no
C202 C201 H2011 119.9 no
C201 C202 C197 119.50(7) yes
C201 C202 H2021 121.3 no
C197 C202 H2021 118.8 no
C204 C203 C208 122.35(7) yes
C204 C203 H2031 119.0 no
C208 C203 H2031 118.7 no
C203 C204 C205 119.56(7) yes
C203 C204 H2041 120.0 no
C205 C204 H2041 120.4 no
C204 C205 C206 117.81(7) yes
C204 C205 H2051 121.2 no
C206 C205 H2051 121.0 no
C205 C206 C207 122.58(7) yes
C205 C206 H2061 118.6 no
C207 C206 H2061 118.7 no
C206 C207 C208 117.80(7) yes
C206 C207 H2071 120.9 no
C208 C207 H2071 121.3 no
C207 C208 C203 119.53(7) yes
C207 C208 H2081 120.2 no
C203 C208 H2081 120.3 no
C210 C209 C214 122.30(7) yes
C210 C209 H2091 119.1 no
C214 C209 H2091 118.6 no
C209 C210 C211 119.50(7) yes
C209 C210 H2101 119.8 no
C211 C210 H2101 120.6 no
C210 C211 C212 117.81(7) yes
C210 C211 H2111 120.7 no
C212 C211 H2111 121.4 no
C211 C212 C213 122.58(7) yes
C211 C212 H2121 118.5 no
C213 C212 H2121 119.0 no
C212 C213 C214 117.79(7) yes
C212 C213 H2131 120.9 no
C214 C213 H2131 121.3 no
C213 C214 C209 119.49(7) yes
C213 C214 H2141 120.1 no
C209 C214 H2141 120.4 no
C216 C215 C220 122.33(7) yes
C216 C215 H2151 118.4 no
C220 C215 H2151 119.1 no
C316 C215 C320 122.28(7) yes
C316 C215 H2152 118.8 no
C320 C215 H2152 119.0 no
C215 C216 C217 119.52(7) yes
C215 C216 H2161 120.1 no
C217 C216 H2161 120.1 no
C216 C217 C218 117.84(7) yes
C216 C217 H2171 121.0 no
C218 C217 H2171 121.0 no
C217 C218 C219 122.54(7) yes
C217 C218 H2181 118.8 no
C219 C218 H2181 118.6 no
C218 C219 C220 117.76(7) yes
C218 C219 H2191 121.3 no
C220 C219 H2191 120.9 no
C219 C220 C215 119.49(7) yes
C219 C220 H2201 120.6 no
C215 C220 H2201 119.9 no
C215 C316 C317 119.52(7) yes
C215 C316 H3161 120.4 no
C317 C316 H3161 120.0 no
C316 C317 C318 117.81(7) yes
C316 C317 H3171 121.3 no
C318 C317 H3171 120.7 no
C317 C318 C319 122.56(7) yes
C317 C318 H3181 118.7 no
C319 C318 H3181 118.5 no
C318 C319 C320 117.85(7) yes
C318 C319 H3191 121.0 no
C320 C319 H3191 121.1 no
C319 C320 C215 119.53(7) yes
C319 C320 H3201 120.4 no
C215 C320 H3201 119.9 no
C40 C431 C441 110.84(6) yes
C40 C431 C451 107.68(7) yes
C441 C431 C451 108.69(7) yes
C40 C431 C461 110.84(6) yes
C441 C431 C461 110.03(6) yes
C451 C431 C461 108.69(7) yes
C431 C441 H4411 109.5 no
C431 C441 H4412 109.4 no
H4411 C441 H4412 109.5 no
C431 C441 H4413 109.5 no
H4411 C441 H4413 109.5 no
H4412 C441 H4413 109.5 no
C431 C451 H4511 108.9 no
C431 C451 H4512 108.3 no
H4511 C451 H4512 109.5 no
C431 C451 H4513 111.2 no
H4511 C451 H4513 109.5 no
H4512 C451 H4513 109.5 no
C431 C461 H4611 109.7 no
C431 C461 H4612 110.9 no
H4611 C461 H4612 109.5 no
C431 C461 H4613 107.8 no
H4611 C461 H4613 109.5 no
H4612 C461 H4613 109.5 no
P2 C566 C567 115.52(6) yes
P2 C566 C571 115.48(6) yes
C567 C566 C571 128.99(6) yes
C566 C567 C568 112.57(7) yes
C566 C567 H5671 122.2 no
C568 C567 H5671 123.5 no
C567 C568 C569 121.67(7) yes
C567 C568 H5681 117.6 no
C569 C568 H5681 120.3 no
C568 C569 C570 121.74(7) yes
C568 C569 H5691 118.4 no
C570 C569 H5691 119.7 no
C569 C570 C571 121.66(7) yes
C569 C570 H5701 118.7 no
C571 C570 H5701 119.0 no
C570 C571 C566 112.58(7) yes
C570 C571 H5711 123.3 no
C566 C571 H5711 122.6 no

loop_
_geom_bond_atom_site_label_1
_geom_bond_atom_site_label_2
_geom_bond_distance
_geom_bond_publ_flag
Nb1 O1 1.935(3) yes
Nb1 O2 1.959(3) yes
Nb1 O3 1.713(3) yes
Nb1 C73 2.331(4) yes
Nb1 C92 2.230(4) yes
Nb2 O4 1.948(3) yes
Nb2 O5 1.947(3) yes
Nb2 O6 1.711(3) yes
Nb2 C165 2.309(5) yes
Nb2 C184 2.225(4) yes
P1 C73 1.741(4) yes
P1 C74 1.800(5) yes
P1 C80 1.795(5) yes
P1 C86 1.795(5) yes
P2 C165 1.764(5) yes
P2 C166 1.881(5) yes
P2 C172 1.797(5) yes
P2 C178 1.801(5) yes
P2 C165 1.764(5) yes
P2 C172 1.797(5) yes
P2 C178 1.801(5) yes
P2 C566 1.866(5) yes
O1 C1 1.361(5) yes
O2 C37 1.353(5) yes
O4 C93 1.355(5) yes
O5 C129 1.347(5) yes
C1 C2 1.393(6) yes
C1 C6 1.399(6) yes
C2 C3 1.406(6) yes
C2 C11 1.515(6) yes
C3 C4 1.383(7) yes
C3 H31 0.950 no
C4 C5 1.383(7) yes
C4 C7 1.535(7) yes
C5 C6 1.403(7) yes
C5 H51 0.950 no
C6 C24 1.524(6) yes
C7 C8 1.525(8) yes
C7 C9 1.513(8) yes
C7 C10 1.537(8) yes
C8 H81 0.950 no
C8 H82 0.950 no
C8 H83 0.950 no
C9 H91 0.950 no
C9 H92 0.950 no
C9 H93 0.950 no
C10 H101 0.950 no
C10 H102 0.950 no
C10 H103 0.950 no
C11 C12 1.534(7) yes
C11 C18 1.532(7) yes
C11 H111 0.950 no
C12 C13 1.394(8) yes
C12 C17 1.378(8) yes
C13 C14 1.365(8) yes
C13 H131 0.950 no
C14 C15 1.373(11) yes
C14 H141 0.950 no
C15 C16 1.376(12) yes
C15 H151 0.950 no
C16 C17 1.394(10) yes
C16 H161 0.950 no
C17 H171 0.950 no
C18 C19 1.363(7) yes
C18 C23 1.363(8) yes
C19 C20 1.368(9) yes
C19 H191 0.950 no
C20 C21 1.395(11) yes
C20 H201 0.950 no
C21 C22 1.365(10) yes
C21 H211 0.950 no
C22 C23 1.421(8) yes
C22 H221 0.950 no
C23 H231 0.950 no
C24 C25 1.518(7) yes
C24 C31 1.529(6) yes
C24 H241 0.950 no
C25 C26 1.402(8) yes
C25 C30 1.374(7) yes
C26 C27 1.389(10) yes
C26 H261 0.950 no
C27 C28 1.358(12) yes
C27 H271 0.950 no
C28 C29 1.351(12) yes
C28 H281 0.950 no
C29 C30 1.363(9) yes
C29 H291 0.950 no
C30 H301 0.950 no
C31 C32 1.392(6) yes
C31 C36 1.395(6) yes
C32 C33 1.378(8) yes
C32 H321 0.950 no
C33 C34 1.391(8) yes
C33 H331 0.950 no
C34 C35 1.369(7) yes
C34 H341 0.950 no
C35 C36 1.386(7) yes
C35 H351 0.950 no
C36 H361 0.950 no
C37 C38 1.408(6) yes
C37 C42 1.400(6) yes
C38 C39 1.385(6) yes
C38 C47 1.531(5) yes
C39 C40 1.372(5) yes
C39 H391 0.950 no
C40 C41 1.397(6) yes
C40 C43 1.550(5) yes
C40 C41 1.397(6) yes
C40 C431 1.562(6) yes
C41 C42 1.399(6) yes
C41 H411 0.950 no
C42 C60 1.530(6) yes
C43 C44 1.525(6) yes
C43 C45 1.546(6) yes
C43 C46 1.529(6) yes
C44 H441 0.950 no
C44 H442 0.950 no
C44 H443 0.950 no
C45 H451 0.950 no
C45 H452 0.950 no
C45 H453 0.950 no
C46 H461 0.950 no
C46 H462 0.950 no
C46 H463 0.950 no
C47 C48 1.529(6) yes
C47 C54 1.523(6) yes
C47 H471 0.950 no
C48 C49 1.390(6) yes
C48 C53 1.373(6) yes
C49 C50 1.403(7) yes
C49 H491 0.950 no
C50 C51 1.359(8) yes
C50 H501 0.950 no
C51 C52 1.381(8) yes
C51 H511 0.950 no
C52 C53 1.389(7) yes
C52 H521 0.950 no
C53 H531 0.950 no
C54 C55 1.386(6) yes
C54 C59 1.381(6) yes
C55 C56 1.400(7) yes
C55 H551 0.950 no
C56 C57 1.372(8) yes
C56 H561 0.950 no
C57 C58 1.366(7) yes
C57 H571 0.950 no
C58 C59 1.395(6) yes
C58 H581 0.950 no
C59 H591 0.950 no
C60 C61 1.517(6) yes
C60 C67 1.519(6) yes
C60 H601 0.950 no
C61 C62 1.390(6) yes
C61 C66 1.397(7) yes
C62 C63 1.371(7) yes
C62 H621 0.950 no
C63 C64 1.373(8) yes
C63 H631 0.950 no
C64 C65 1.374(9) yes
C64 H641 0.950 no
C65 C66 1.358(8) yes
C65 H651 0.950 no
C66 H661 0.950 no
C67 C68 1.385(7) yes
C67 C72 1.414(7) yes
C68 C69 1.395(7) yes
C68 H681 0.950 no
C69 C70 1.359(9) yes
C69 H691 0.950 no
C70 C71 1.381(9) yes
C70 H701 0.950 no
C71 C72 1.378(8) yes
C71 H711 0.950 no
C72 H721 0.950 no
C73 H731 0.950 no
C73 H732 0.950 no
C74 C75 1.408(7) yes
C74 C79 1.350(7) yes
C75 C76 1.396(8) yes
C75 H751 0.950 no
C76 C77 1.360(9) yes
C76 H761 0.950 no
C77 C78 1.346(9) yes
C77 H771 0.950 no
C78 C79 1.385(7) yes
C78 H781 0.950 no
C79 H791 0.950 no
C80 C81 1.411(7) yes
C80 C85 1.396(7) yes
C81 C82 1.373(7) yes
C81 H811 0.950 no
C82 C83 1.376(8) yes
C82 H821 0.950 no
C83 C84 1.397(8) yes
C83 H831 0.950 no
C84 C85 1.377(7) yes
C84 H841 0.950 no
C85 H851 0.950 no
C86 C87 1.397(6) yes
C86 C91 1.389(7) yes
C87 C88 1.390(7) yes
C87 H871 0.950 no
C88 C89 1.382(8) yes
C88 H881 0.950 no
C89 C90 1.369(8) yes
C89 H891 0.950 no
C90 C91 1.381(8) yes
C90 H901 0.950 no
C91 H911 0.950 no
C92 H921 0.950 no
C92 H922 0.950 no
C92 H923 0.950 no
C93 C94 1.402(6) yes
C93 C98 1.414(6) yes
C94 C95 1.382(6) yes
C94 C103 1.528(6) yes
C95 C96 1.407(7) yes
C95 H951 0.950 no
C96 C97 1.375(6) yes
C96 C99 1.535(6) yes
C97 C98 1.410(6) yes
C97 H971 0.950 no
C98 C116 1.512(6) yes
C99 C100 1.520(7) yes
C99 C101 1.515(8) yes
C99 C102 1.524(7) yes
C100 H1001 0.950 no
C100 H1002 0.950 no
C100 H1003 0.950 no
C101 H1011 0.950 no
C101 H1012 0.950 no
C101 H1013 0.950 no
C102 H1021 0.950 no
C102 H1022 0.950 no
C102 H1023 0.950 no
C103 C104 1.514(6) yes
C103 C110 1.525(6) yes
C103 H1031 0.950 no
C104 C105 1.386(7) yes
C104 C109 1.390(7) yes
C105 C106 1.386(7) yes
C105 H1051 0.950 no
C106 C107 1.381(9) yes
C106 H1061 0.950 no
C107 C108 1.381(9) yes
C107 H1071 0.950 no
C108 C109 1.388(8) yes
C108 H1081 0.950 no
C109 H1091 0.950 no
C110 C111 1.367(7) yes
C110 C115 1.384(7) yes
C111 C112 1.392(8) yes
C111 H1111 0.950 no
C112 C113 1.376(9) yes
C112 H1121 0.950 no
C113 C114 1.381(8) yes
C113 H1131 0.950 no
C114 C115 1.394(7) yes
C114 H1141 0.950 no
C115 H1151 0.950 no
C116 C117 1.527(6) yes
C116 C123 1.534(6) yes
C116 H1161 0.950 no
C117 C118 1.387(6) yes
C117 C122 1.376(6) yes
C118 C119 1.398(7) yes
C118 H1181 0.950 no
C119 C120 1.385(7) yes
C119 H1191 0.950 no
C120 C121 1.366(8) yes
C120 H1201 0.950 no
C121 C122 1.385(7) yes
C121 H1211 0.950 no
C122 H1221 0.950 no
C123 C124 1.397(6) yes
C123 C128 1.395(7) yes
C124 C125 1.371(8) yes
C124 H1241 0.950 no
C125 C126 1.385(8) yes
C125 H1251 0.950 no
C126 C127 1.374(8) yes
C126 H1261 0.950 no
C127 C128 1.380(7) yes
C127 H1271 0.950 no
C128 H1281 0.950 no
C129 C130 1.385(6) yes
C129 C134 1.409(6) yes
C130 C131 1.391(6) yes
C130 C139 1.523(6) yes
C131 C132 1.403(7) yes
C131 H1311 0.950 no
C132 C133 1.369(7) yes
C132 C135 1.547(7) yes
C133 C134 1.408(6) yes
C133 H1331 0.950 no
C134 C152 1.512(6) yes
C135 C136 1.518(8) yes
C135 C137 1.514(8) yes
C135 C138 1.520(8) yes
C136 H1361 0.950 no
C136 H1362 0.950 no
C136 H1363 0.950 no
C137 H1371 0.950 no
C137 H1372 0.950 no
C137 H1373 0.950 no
C138 H1381 0.950 no
C138 H1382 0.950 no
C138 H1383 0.950 no
C139 C140 1.530(6) yes
C139 C146 1.514(7) yes
C139 H1391 0.950 no
C140 C141 1.375(7) yes
C140 C145 1.394(6) yes
C141 C142 1.392(7) yes
C141 H1411 0.950 no
C142 C143 1.385(8) yes
C142 H1421 0.950 no
C143 C144 1.367(8) yes
C143 H1431 0.950 no
C144 C145 1.387(8) yes
C144 H1441 0.950 no
C145 H1451 0.950 no
C146 C147 1.374(8) yes
C146 C151 1.400(8) yes
C147 C148 1.385(8) yes
C147 H1471 0.950 no
C148 C149 1.363(11) yes
C148 H1481 0.950 no
C149 C150 1.394(12) yes
C149 H1491 0.950 no
C150 C151 1.374(9) yes
C150 H1501 0.950 no
C151 H1511 0.950 no
C152 C153 1.517(7) yes
C152 C159 1.533(7) yes
C152 H1521 0.950 no
C153 C154 1.370(8) yes
C153 C158 1.394(8) yes
C154 C155 1.393(8) yes
C154 H1541 0.950 no
C155 C156 1.422(12) yes
C155 H1551 0.950 no
C156 C157 1.350(12) yes
C156 H1561 0.950 no
C157 C158 1.401(9) yes
C157 H1571 0.950 no
C158 H1581 0.950 no
C158 H1582 0.950 no
C159 C160 1.395(8) yes
C159 C164 1.371(8) yes
C160 C161 1.396(8) yes
C160 H1601 0.950 no
C161 C162 1.335(12) yes
C161 H1611 0.950 no
C162 C163 1.323(12) yes
C162 H1621 0.950 no
C163 C164 1.420(9) yes
C163 H1631 0.950 no
C164 H1641 0.950 no
C165 H1651 0.950 no
C165 H1652 0.950 no
C166 C167 1.388(5) yes
C166 C171 1.383(5) yes
C167 C168 1.450(5) yes
C167 H1671 0.950 no
C168 C169 1.351(6) yes
C168 H1681 0.950 no
C169 C170 1.349(6) yes
C169 H1691 0.950 no
C170 C171 1.447(5) yes
C170 H1701 0.950 no
C171 H1711 0.950 no
C172 C173 1.374(7) yes
C172 C177 1.381(7) yes
C173 C174 1.386(7) yes
C173 H1731 0.950 no
C174 C175 1.397(8) yes
C174 H1741 0.950 no
C175 C176 1.360(9) yes
C175 H1751 0.950 no
C176 C177 1.374(8) yes
C176 H1761 0.950 no
C177 H1771 0.950 no
C178 C179 1.389(7) yes
C178 C183 1.383(7) yes
C179 C180 1.384(7) yes
C179 H1791 0.950 no
C180 C181 1.378(8) yes
C180 H1801 0.950 no
C181 C182 1.372(8) yes
C181 H1811 0.950 no
C182 C183 1.385(8) yes
C182 H1821 0.950 no
C183 H1831 0.950 no
C184 H1841 0.950 no
C184 H1842 0.950 no
C184 H1843 0.950 no
C185 C186 1.338(5) yes
C185 C190 1.353(5) yes
C185 H1851 0.950 no
C186 C187 1.370(5) yes
C186 H1861 0.950 no
C187 C188 1.367(5) yes
C187 H1871 0.950 no
C188 C189 1.359(5) yes
C188 H1881 0.950 no
C189 C190 1.367(5) yes
C189 H1891 0.950 no
C190 H1901 0.950 no
C191 C192 1.343(5) yes
C191 C196 1.339(5) yes
C191 H1911 0.950 no
C192 C193 1.385(5) yes
C192 H1921 0.950 no
C193 C194 1.353(5) yes
C193 H1931 0.950 no
C194 C195 1.362(5) yes
C194 H1941 0.950 no
C195 C196 1.382(5) yes
C195 H1951 0.950 no
C196 H1961 0.950 no
C197 C198 1.322(5) yes
C197 C202 1.341(5) yes
C197 H1971 0.950 no
C198 C199 1.378(5) yes
C198 H1981 0.950 no
C199 C200 1.356(5) yes
C199 H1991 0.950 no
C200 C201 1.347(5) yes
C200 H2001 0.950 no
C201 C202 1.376(5) yes
C201 H2011 0.950 no
C202 H2021 0.950 no
C203 C204 1.344(5) yes
C203 C208 1.344(5) yes
C203 H2031 0.950 no
C204 C205 1.354(5) yes
C204 H2041 0.950 no
C205 C206 1.367(5) yes
C205 H2051 0.950 no
C206 C207 1.365(5) yes
C206 H2061 0.950 no
C207 C208 1.358(5) yes
C207 H2071 0.950 no
C208 H2081 0.950 no
C209 C210 1.339(5) yes
C209 C214 1.333(5) yes
C209 H2091 0.950 no
C210 C211 1.385(5) yes
C210 H2101 0.950 no
C211 C212 1.350(5) yes
C211 H2111 0.950 no
C212 C213 1.360(5) yes
C212 H2121 0.950 no
C213 C214 1.384(5) yes
C213 H2131 0.950 no
C214 H2141 0.950 no
C215 C216 1.323(6) yes
C215 C220 1.350(6) yes
C215 H2151 0.950 no
C215 C316 1.356(5) yes
C215 C320 1.335(5) yes
C215 H2152 0.950 no
C216 C217 1.376(5) yes
C216 H2161 0.950 no
C217 C218 1.365(6) yes
C217 H2171 0.950 no
C218 C219 1.353(6) yes
C218 H2181 0.950 no
C219 C220 1.370(6) yes
C219 H2191 0.950 no
C220 H2201 0.950 no
C316 C317 1.389(5) yes
C316 H3161 0.950 no
C317 C318 1.362(6) yes
C317 H3171 0.950 no
C318 C319 1.367(6) yes
C318 H3181 0.950 no
C319 C320 1.391(5) yes
C319 H3191 0.950 no
C320 H3201 0.950 no
C431 C441 1.527(7) yes
C431 C451 1.556(7) yes
C431 C461 1.515(7) yes
C441 H4411 0.950 no
C441 H4412 0.950 no
C441 H4413 0.950 no
C451 H4511 0.950 no
C451 H4512 0.950 no
C451 H4513 0.950 no
C461 H4611 0.950 no
C461 H4612 0.950 no
C461 H4613 0.950 no
C566 C567 1.395(5) yes
C566 C571 1.375(5) yes
C567 C568 1.446(5) yes
C567 H5671 0.950 no
C568 C569 1.353(6) yes
C568 H5681 0.950 no
C569 C570 1.348(5) yes
C569 H5691 0.950 no
C570 C571 1.449(5) yes
C570 H5701 0.950 no
C571 H5711 0.950 no

loop_
_geom_torsion_atom_site_label_1
_geom_torsion_atom_site_label_2
_geom_torsion_atom_site_label_3
_geom_torsion_atom_site_label_4
_geom_torsion
_geom_torsion_publ_flag
O2 Nb1 O1 C1 66.2(9) no
O3 Nb1 O1 C1 -100.1(8) no
C73 Nb1 O1 C1 147.0(8) no
C92 Nb1 O1 C1 8.1(8) no
O1 Nb1 O2 C37 -66.9(6) no
O3 Nb1 O2 C37 99.5(5) no
C73 Nb1 O2 C37 -147.1(5) no
C92 Nb1 O2 C37 -8.7(5) no
O1 Nb1 C73 P1 95.3(3) no
O2 Nb1 C73 P1 -109.3(3) no
O3 Nb1 C73 P1 -7.4(3) no
C92 Nb1 C73 P1 171.9(2) no
O5 Nb2 O4 C93 71.9(7) no
O6 Nb2 O4 C93 -96.7(6) no
C165 Nb2 O4 C93 149.7(6) no
C184 Nb2 O4 C93 12.1(6) no
O4 Nb2 C165 P2 109.0(3) no
O5 Nb2 C165 P2 -95.9(3) no
O6 Nb2 C165 P2 6.3(3) no
C184 Nb2 C165 P2 -173.1(2) no
C86 P1 C74 C79 126.8(5) no
C73 P1 C80 C81 -101.6(4) no
C73 P1 C80 C85 81.4(4) no
C74 P1 C80 C81 21.9(5) no
C74 P1 C80 C85 -155.1(4) no
C86 P1 C80 C81 135.2(4) no
C86 P1 C80 C85 -41.8(4) no
C74 P1 C73 Nb1 179.5(2) no
C80 P1 C73 Nb1 -60.6(3) no
C86 P1 C73 Nb1 60.2(3) no
C73 P1 C74 C75 -175.8(4) no
C73 P1 C74 C79 4.6(5) no
C80 P1 C74 C75 59.9(5) no
C80 P1 C74 C79 -119.7(5) no
C86 P1 C74 C75 -53.7(5) no
C80 P1 C86 C91 -34.5(5) no
C74 P1 C86 C87 -98.9(4) no
C73 P1 C86 C87 23.9(4) no
C73 P1 C86 C91 -158.9(4) no
C74 P1 C86 C91 78.4(4) no
C80 P1 C86 C87 148.3(4) no
C178 P2 C165 Nb2 -59.6(3) no
C172 P2 C165 Nb2 60.7(3) no
C566 P2 C172 C177 -11.5(5) no
C566 P2 C165 Nb2 179.0(4) no
C165 P2 C172 C173 -77.9(4) no
C165 P2 C172 C177 108.3(4) no
C178 P2 C172 C173 45.3(4) no
C178 P2 C172 C177 -128.4(4) no
C566 P2 C172 C173 162.3(4) no
C165 P2 C566 C567 149.4(8) no
C165 P2 C566 C571 -29.6(10) no
C172 P2 C566 C567 -87.5(9) no
C172 P2 C566 C571 93.5(9) no
C178 P2 C566 C567 27.0(10) no
C178 P2 C566 C571 -152.0(8) no
C566 P2 C178 C179 95.9(5) no
C566 P2 C178 C183 -80.8(6) no
C172 P2 C178 C179 -149.7(4) no
C165 P2 C178 C179 -24.9(5) no
C165 P2 C178 C183 158.4(4) no
C172 P2 C178 C183 33.6(5) no
Nb1 O1 C1 C2 -90.2(9) no
Nb1 O1 C1 C6 92.5(9) no
Nb1 O2 C37 C38 -81.7(6) no
Nb1 O2 C37 C42 98.4(6) no
Nb2 O4 C93 C94 -99.5(6) no
Nb2 O4 C93 C98 78.7(7) no
O1 C1 C6 C5 172.8(4) no
O1 C1 C2 C3 -172.6(4) no
O1 C1 C2 C11 6.7(7) no
C6 C1 C2 C3 4.7(7) no
C6 C1 C2 C11 -176.1(4) no
C2 C1 C6 C24 170.3(4) no
O1 C1 C6 C24 -12.4(6) no
C2 C1 C6 C5 -4.5(7) no
C1 C2 C11 C18 -92.4(6) no
C1 C2 C3 C4 -1.6(7) no
C11 C2 C3 C4 179.2(4) no
C1 C2 C11 C12 135.7(5) no
C3 C2 C11 C12 -45.1(6) no
C3 C2 C11 C18 86.9(6) no
C2 C3 C4 C5 -1.6(7) no
C2 C3 C4 C7 177.7(4) no
C5 C4 C7 C8 -176.0(5) no
C3 C4 C5 C6 1.7(7) no
C7 C4 C5 C6 -177.6(4) no
C3 C4 C7 C8 4.8(7) no
C3 C4 C7 C9 -118.3(5) no
C3 C4 C7 C10 121.8(6) no
C5 C4 C7 C9 61.0(6) no
C5 C4 C7 C10 -58.9(6) no
C4 C5 C6 C1 1.3(7) no
C4 C5 C6 C24 -173.6(4) no
C1 C6 C24 C25 148.3(4) no
C1 C6 C24 C31 -84.6(5) no
C5 C6 C24 C25 -37.1(6) no
C5 C6 C24 C31 90.1(5) no
C2 C11 C12 C13 -85.7(6) no
C2 C11 C12 C17 92.9(6) no
C18 C11 C12 C13 142.5(5) no
C18 C11 C12 C17 -38.9(7) no
C2 C11 C18 C19 -179.5(5) no
C2 C11 C18 C23 4.3(7) no
C12 C11 C18 C19 -49.5(7) no
C12 C11 C18 C23 134.3(6) no
C11 C12 C13 C14 179.2(5) no
C17 C12 C13 C14 0.5(9) no
C11 C12 C17 C16 -179.0(6) no
C13 C12 C17 C16 -0.4(9) no
C12 C13 C14 C15 -0.4(10) no
C13 C14 C15 C16 0.1(11) no
C14 C15 C16 C17 0.0(12) no
C15 C16 C17 C12 0.1(11) no
C11 C18 C19 C20 -177.5(6) no
C23 C18 C19 C20 -1.1(10) no
C11 C18 C23 C22 176.2(5) no
C19 C18 C23 C22 -0.1(9) no
C18 C19 C20 C21 1.1(11) no
C19 C20 C21 C22 0.1(11) no
C20 C21 C22 C23 -1.3(11) no
C21 C22 C23 C18 1.3(10) no
C6 C24 C31 C32 -48.2(6) no
C6 C24 C31 C36 133.9(4) no
C6 C24 C25 C26 -54.7(6) no
C6 C24 C25 C30 125.2(5) no
C31 C24 C25 C26 178.7(5) no
C31 C24 C25 C30 -1.4(7) no
C25 C24 C31 C36 -99.6(5) no
C25 C24 C31 C32 78.3(5) no
C24 C25 C26 C27 178.7(6) no
C26 C25 C30 C29 -0.9(9) no
C30 C25 C26 C27 -1.2(9) no
C24 C25 C30 C29 179.2(6) no
C25 C26 C27 C28 3.9(12) no
C26 C27 C28 C29 -4.4(14) no
C27 C28 C29 C30 2.3(14) no
C28 C29 C30 C25 0.3(12) no
C24 C31 C32 C33 -175.3(5) no
C32 C31 C36 C35 -0.5(7) no
C36 C31 C32 C33 2.6(7) no
C24 C31 C36 C35 177.5(4) no
C31 C32 C33 C34 -2.7(8) no
C32 C33 C34 C35 0.7(9) no
C33 C34 C35 C36 1.5(8) no
C34 C35 C36 C31 -1.6(7) no
C38 C37 C42 C41 -0.7(7) no
C38 C37 C42 C60 175.6(4) no
O2 C37 C38 C39 -177.8(4) no
O2 C37 C38 C47 -0.7(7) no
C42 C37 C38 C39 2.2(7) no
C42 C37 C38 C47 179.2(4) no
O2 C37 C42 C41 179.3(4) no
O2 C37 C42 C60 -4.5(6) no
C37 C38 C39 C40 -1.7(7) no
C47 C38 C39 C40 -178.7(4) no
C37 C38 C47 C48 143.8(4) no
C37 C38 C47 C54 -89.8(5) no
C39 C38 C47 C48 -39.3(6) no
C39 C38 C47 C54 87.2(5) no
C38 C39 C40 C41 -0.4(6) no
C38 C39 C40 C43 -179.7(4) no
C39 C40 C41 C42 2.1(6) no
C43 C40 C41 C42 -178.6(4) no
C39 C40 C43 C44 -14.4(7) no
C39 C40 C43 C45 104.4(7) no
C39 C40 C43 C46 -136.9(7) no
C41 C40 C43 C44 166.3(5) no
C41 C40 C43 C45 -74.9(7) no
C41 C40 C43 C46 43.8(8) no
C40 C41 C42 C37 -1.5(7) no
C40 C41 C42 C60 -177.7(4) no
C37 C42 C60 C61 -155.7(4) no
C37 C42 C60 C67 76.0(5) no
C41 C42 C60 C61 20.5(6) no
C41 C42 C60 C67 -107.9(5) no
C38 C47 C48 C49 -64.6(5) no
C38 C47 C48 C53 115.5(5) no
C54 C47 C48 C49 168.4(4) no
C54 C47 C48 C53 -11.4(6) no
C38 C47 C54 C55 156.0(4) no
C38 C47 C54 C59 -28.2(6) no
C48 C47 C54 C55 -78.1(5) no
C48 C47 C54 C59 97.7(5) no
C47 C48 C49 C50 179.6(5) no
C49 C48 C53 C52 0.0(7) no
C53 C48 C49 C50 -0.5(7) no
C47 C48 C53 C52 179.9(5) no
C48 C49 C50 C51 0.0(8) no
C49 C50 C51 C52 0.9(8) no
C50 C51 C52 C53 -1.4(8) no
C51 C52 C53 C48 1.0(8) no
C47 C54 C59 C58 -174.6(5) no
C47 C54 C55 C56 174.0(4) no
C59 C54 C55 C56 -2.0(7) no
C55 C54 C59 C58 1.3(7) no
C54 C55 C56 C57 1.1(8) no
C55 C56 C57 C58 0.6(9) no
C56 C57 C58 C59 -1.4(9) no
C57 C58 C59 C54 0.4(8) no
C61 C60 C67 C68 -127.9(5) no
C42 C60 C61 C62 -83.4(6) no
C42 C60 C61 C66 95.0(5) no
C67 C60 C61 C62 46.4(6) no
C67 C60 C61 C66 -135.3(5) no
C42 C60 C67 C68 1.3(6) no
C42 C60 C67 C72 -177.0(4) no
C61 C60 C67 C72 53.7(6) no
C66 C61 C62 C63 -1.3(8) no
C60 C61 C62 C63 177.1(5) no
C60 C61 C66 C65 -178.7(6) no
C62 C61 C66 C65 -0.3(8) no
C61 C62 C63 C64 1.6(8) no
C62 C63 C64 C65 -0.4(9) no
C63 C64 C65 C66 -1.1(11) no
C64 C65 C66 C61 1.5(10) no
C60 C67 C68 C69 -177.1(4) no
C72 C67 C68 C69 1.3(7) no
C60 C67 C72 C71 178.1(5) no
C68 C67 C72 C71 -0.3(8) no
C67 C68 C69 C70 -0.8(8) no
C68 C69 C70 C71 -0.7(9) no
C69 C70 C71 C72 1.6(9) no
C70 C71 C72 C67 -1.1(9) no
P1 C74 C75 C76 179.5(5) no
C79 C74 C75 C76 -0.9(8) no
P1 C74 C79 C78 -179.8(5) no
C75 C74 C79 C78 0.6(8) no
C74 C75 C76 C77 1.0(9) no
C75 C76 C77 C78 -0.8(10) no
C76 C77 C78 C79 0.6(10) no
C77 C78 C79 C74 -0.5(10) no
P1 C80 C81 C82 -175.7(4) no
C85 C80 C81 C82 1.3(8) no
P1 C80 C85 C84 174.3(4) no
C81 C80 C85 C84 -2.7(7) no
C80 C81 C82 C83 0.9(9) no
C81 C82 C83 C84 -1.6(9) no
C82 C83 C84 C85 0.2(9) no
C83 C84 C85 C80 2.0(8) no
P1 C86 C87 C88 176.5(4) no
C91 C86 C87 C88 -0.8(7) no
P1 C86 C91 C90 -177.4(4) no
C87 C86 C91 C90 -0.2(8) no
C86 C87 C88 C89 0.6(8) no
C87 C88 C89 C90 0.6(9) no
C88 C89 C90 C91 -1.6(9) no
C89 C90 C91 C86 1.4(8) no
O4 C93 C94 C95 -179.1(4) no
O4 C93 C94 C103 1.9(6) no
C98 C93 C94 C95 2.7(7) no
C98 C93 C94 C103 -176.3(4) no
O4 C93 C98 C97 -179.9(4) no
O4 C93 C98 C116 -0.4(7) no
C94 C93 C98 C97 -1.7(7) no
C94 C93 C98 C116 177.8(4) no
C93 C94 C95 C96 -1.7(7) no
C103 C94 C95 C96 177.3(4) no
C93 C94 C103 C104 -73.9(5) no
C93 C94 C103 C110 157.5(4) no
C95 C94 C103 C104 107.2(5) no
C95 C94 C103 C110 -21.5(6) no
C94 C95 C96 C97 -0.5(7) no
C94 C95 C96 C99 -178.2(4) no
C95 C96 C97 C98 1.5(7) no
C99 C96 C97 C98 179.2(4) no
C95 C96 C99 C100 72.9(6) no
C95 C96 C99 C101 -48.1(6) no
C95 C96 C99 C102 -169.1(4) no
C97 C96 C99 C100 -104.7(6) no
C97 C96 C99 C101 134.3(5) no
C97 C96 C99 C102 13.3(6) no
C96 C97 C98 C93 -0.5(7) no
C96 C97 C98 C116 180.0(4) no
C93 C98 C116 C117 92.1(5) no
C93 C98 C116 C123 -141.9(4) no
C97 C98 C116 C117 -88.4(5) no
C97 C98 C116 C123 37.6(6) no
C94 C103 C104 C105 -4.1(7) no
C94 C103 C104 C109 173.4(4) no
C110 C103 C104 C105 125.0(5) no
C110 C103 C104 C109 -57.6(6) no
C94 C103 C110 C111 -93.5(6) no
C94 C103 C110 C115 86.1(6) no
C104 C103 C110 C111 135.6(5) no
C104 C103 C110 C115 -44.8(6) no
C103 C104 C105 C106 177.4(5) no
C109 C104 C105 C106 -0.1(7) no
C103 C104 C109 C108 -177.6(5) no
C105 C104 C109 C108 0.0(8) no
C104 C105 C106 C107 -0.2(8) no
C105 C106 C107 C108 0.5(9) no
C106 C107 C108 C109 -0.6(10) no
C107 C108 C109 C104 0.4(10) no
C103 C110 C111 C112 177.9(6) no
C115 C110 C111 C112 -1.7(9) no
C103 C110 C115 C114 -176.6(5) no
C111 C110 C115 C114 3.0(8) no
C110 C111 C112 C113 -1.1(11) no
C111 C112 C113 C114 2.5(11) no
C112 C113 C114 C115 -1.1(10) no
C113 C114 C115 C110 -1.7(9) no
C98 C116 C117 C118 30.5(6) no
C98 C116 C117 C122 -154.8(4) no
C123 C116 C117 C118 -96.0(5) no
C123 C116 C117 C122 78.8(5) no
C98 C116 C123 C124 64.5(6) no
C98 C116 C123 C128 -114.8(5) no
C117 C116 C123 C124 -168.1(4) no
C117 C116 C123 C128 12.6(6) no
C116 C117 C118 C119 173.0(5) no
C122 C117 C118 C119 -1.8(8) no
C116 C117 C122 C121 -173.9(5) no
C118 C117 C122 C121 1.0(7) no
C117 C118 C119 C120 0.6(8) no
C118 C119 C120 C121 1.4(9) no
C119 C120 C121 C122 -2.2(9) no
C120 C121 C122 C117 1.0(8) no
C116 C123 C124 C125 179.6(5) no
C128 C123 C124 C125 -1.1(7) no
C116 C123 C128 C127 -179.3(5) no
C124 C123 C128 C127 1.4(7) no
C123 C124 C125 C126 0.3(9) no
C124 C125 C126 C127 0.3(9) no
C125 C126 C127 C128 0.1(9) no
C126 C127 C128 C123 -0.9(8) no
O5 C129 C130 C131 -174.0(4) no
O5 C129 C130 C139 9.1(7) no
C134 C129 C130 C131 5.1(7) no
C134 C129 C130 C139 -171.8(4) no
O5 C129 C134 C133 175.6(4) no
O5 C129 C134 C152 -4.9(7) no
C130 C129 C134 C133 -3.5(7) no
C130 C129 C134 C152 176.0(4) no
C129 C130 C131 C132 -3.0(7) no
C139 C130 C131 C132 174.0(4) no
C129 C130 C139 C140 84.2(5) no
C129 C130 C139 C146 -149.3(4) no
C131 C130 C139 C140 -92.7(5) no
C131 C130 C139 C146 33.9(6) no
C130 C131 C132 C133 -0.7(7) no
C130 C131 C132 C135 -179.1(4) no
C131 C132 C133 C134 2.4(7) no
C135 C132 C133 C134 -179.4(5) no
C131 C132 C135 C136 55.1(6) no
C131 C132 C135 C137 -65.0(6) no
C131 C132 C135 C138 172.7(5) no
C133 C132 C135 C136 -123.1(5) no
C133 C132 C135 C137 116.8(6) no
C133 C132 C135 C138 -5.5(7) no
C132 C133 C134 C129 -0.3(7) no
C132 C133 C134 C152 -179.9(4) no
C129 C134 C152 C153 -135.7(5) no
C129 C134 C152 C159 95.3(5) no
C133 C134 C152 C153 43.8(6) no
C133 C134 C152 C159 -85.2(5) no
C130 C139 C140 C141 -135.7(4) no
C130 C139 C140 C145 46.2(6) no
C146 C139 C140 C141 97.4(5) no
C146 C139 C140 C145 -80.7(5) no
C130 C139 C146 C147 -115.8(5) no
C130 C139 C146 C151 64.2(6) no
C140 C139 C146 C147 9.6(7) no
C140 C139 C146 C151 -170.4(5) no
C139 C140 C141 C142 -177.8(5) no
C145 C140 C141 C142 0.4(7) no
C139 C140 C145 C144 177.2(5) no
C141 C140 C145 C144 -1.0(7) no
C140 C141 C142 C143 0.4(8) no
C141 C142 C143 C144 -0.6(9) no
C142 C143 C144 C145 0.0(9) no
C143 C144 C145 C140 0.9(8) no
C139 C146 C147 C148 -179.0(6) no
C151 C146 C147 C148 1.0(9) no
C139 C146 C151 C150 178.9(6) no
C147 C146 C151 C150 -1.1(9) no
C146 C147 C148 C149 0.3(11) no
C147 C148 C149 C150 -1.7(13) no
C148 C149 C150 C151 1.6(13) no
C149 C150 C151 C146 -0.3(11) no
C134 C152 C153 C154 87.6(6) no
C134 C152 C153 C158 -90.3(6) no
C159 C152 C153 C154 -143.2(5) no
C159 C152 C153 C158 39.0(6) no
C134 C152 C159 C160 -10.8(7) no
C134 C152 C159 C164 171.6(5) no
C153 C152 C159 C160 -139.6(5) no
C153 C152 C159 C164 42.7(7) no
C152 C153 C154 C155 -177.5(5) no
C158 C153 C154 C155 0.4(9) no
C152 C153 C158 C157 177.3(5) no
C154 C153 C158 C157 -0.5(8) no
C153 C154 C155 C156 -1.5(9) no
C154 C155 C156 C157 2.8(10) no
C155 C156 C157 C158 -3.0(11) no
C156 C157 C158 C153 1.8(10) no
C152 C159 C160 C161 179.7(5) no
C164 C159 C160 C161 -2.7(9) no
C152 C159 C164 C163 -179.0(6) no
C160 C159 C164 C163 3.3(10) no
C159 C160 C161 C162 -0.4(10) no
C160 C161 C162 C163 2.9(13) no
C161 C162 C163 C164 -2.3(13) no
C162 C163 C164 C159 -0.9(11) no
P2 C172 C173 C174 -172.6(4) no
C177 C172 C173 C174 1.3(7) no
P2 C172 C177 C176 172.5(5) no
C173 C172 C177 C176 -1.2(8) no
C172 C173 C174 C175 0.0(8) no
C173 C174 C175 C176 -1.3(9) no
C174 C175 C176 C177 1.4(10) no
C175 C176 C177 C172 -0.1(10) no
P2 C178 C179 C180 -176.6(4) no
C183 C178 C179 C180 0.1(7) no
P2 C178 C183 C182 176.5(4) no
C179 C178 C183 C182 -0.2(8) no
C178 C179 C180 C181 -0.5(8) no
C179 C180 C181 C182 1.0(8) no
C180 C181 C182 C183 -1.0(9) no
C181 C182 C183 C178 0.7(8) no
C320 C215 C316 C317 1(2) no
C316 C215 C320 C319 -6(2) no
C215 C316 C317 C318 2(2) no
C316 C317 C318 C319 1(3) no
C317 C318 C319 C320 -6(2) no
C318 C319 C320 C215 8(2) no
P2 C566 C567 C568 -179.0(9) no
C567 C566 C571 C570 -6.0(19) no
C571 C566 C567 C568 -0.1(19) no
P2 C566 C571 C570 172.9(9) no
C566 C567 C568 C569 2(2) no
C567 C568 C569 C570 2(3) no
C568 C569 C570 C571 -9(3) no
C569 C570 C571 C566 11(2) no
C190 C185 C186 C187 1.6(12) no
C186 C185 C190 C189 1.2(12) no
C185 C186 C187 C188 -4.7(11) no
C186 C187 C188 C189 5.4(12) no
C187 C188 C189 C190 -2.7(12) no
C188 C189 C190 C185 -0.7(11) no
C196 C191 C192 C193 1.4(16) no
C192 C191 C196 C195 2.1(14) no
C191 C192 C193 C194 -0.5(16) no
C192 C193 C194 C195 -4.1(16) no
C193 C194 C195 C196 7.6(14) no
C194 C195 C196 C191 -6.4(13) no
C202 C197 C198 C199 0.9(15) no
C198 C197 C202 C201 -5.7(14) no
C197 C198 C199 C200 3.9(14) no
C198 C199 C200 C201 -3.8(14) no
C199 C200 C201 C202 -0.9(15) no
C200 C201 C202 C197 5.6(14) no
C208 C203 C204 C205 7.0(12) no
C204 C203 C208 C207 -6.1(12) no
C203 C204 C205 C206 -5.1(12) no
C204 C205 C206 C207 2.8(13) no
C205 C206 C207 C208 -1.9(13) no
C206 C207 C208 C203 3.5(11) no
C214 C209 C210 C211 1(2) no
C210 C209 C214 C213 -6.0(19) no
C209 C210 C211 C212 5.4(19) no
C210 C211 C212 C213 -6.9(17) no
C211 C212 C213 C214 2.0(17) no
C212 C213 C214 C209 4.5(17) no
